data_4336563
loop_
_publ_author_name
'D. V. Krupenya'
'P. A. Snegurov'
'E. V. Grachova'
'V. V. Gurzhiy'
'S. P. Tunik'
'A. S. Melnikov'
'P. Yu. Serdobintsev'
'E. G. Vlakh'
'E. S. Sinitsyna'
'T. B. Tennikova'

_publ_contact_author_address
;
Institute of Macromolecular Compounds
Bolshoy pr. 31
199004, St. Petersburg, Russia
;
_publ_contact_author_email tennikova@mail.ru
_publ_contact_author_fax +7-812-3236401
_publ_contact_author_name 'T. B. Tennikova'
_publ_contact_author_phone +7-812-3236869
_publ_section_title
;
 New Supramolecular AuI-CuI Complex as Potential Luminescent Label for
 Proteins
;
_journal_name_full 'Inorganic Chemistry'
_journal_page_first 12521
_journal_page_last 12528
_journal_paper_doi 10.1021/ic401569n
_journal_volume 52
_journal_year 2013
_chemical_formula_sum 'C168 H119 Au6 Cu2 F12 N6 O24 P8'
_chemical_formula_weight 4390.33
_chemical_name_systematic
; 
 ? 
;
_space_group_IT_number 2
_symmetry_cell_setting triclinic
_symmetry_space_group_name_Hall '-P 1'
_symmetry_space_group_name_H-M 'P -1'
_atom_sites_solution_hydrogens geom
_atom_sites_solution_primary direct
_atom_sites_solution_secondary difmap
_audit_creation_method SHELXL-97
_cell_angle_alpha 85.672(3)
_cell_angle_beta 75.425(2)
_cell_angle_gamma 70.659(2)
_cell_formula_units_Z 2
_cell_length_a 16.8212(7)
_cell_length_b 23.8437(11)
_cell_length_c 25.1182(11)
_cell_measurement_reflns_used 9885
_cell_measurement_temperature 100(2)
_cell_measurement_theta_max 22.33
_cell_measurement_theta_min 2.16
_cell_volume 9199.6(7)
_computing_cell_refinement 'Bruker SAINT'
_computing_data_collection 'Bruker APEX2'
_computing_data_reduction 'Bruker SAINT'
_computing_publication_material
;
O. V. Dolomanov, L. J. Bourhis, R. J. Gildea, J. A. K. Howard and H. Puschmann,
OLEX2: a complete structure solution, refinement and analysis program.
J. Appl. Cryst. (2009). 42, 339-341.
;
_computing_structure_refinement 'SHELXL-97 (Sheldrick, 2008)'
_computing_structure_solution 'SHELXS-97 (Sheldrick, 2008)'
_diffrn_ambient_temperature 100(2)
_diffrn_measured_fraction_theta_full 0.986
_diffrn_measured_fraction_theta_max 0.986
_diffrn_measurement_device_type 'Bruker APEX-II CCD'
_diffrn_measurement_method '\f and \w scans'
_diffrn_radiation_monochromator graphite
_diffrn_radiation_source 'micro-focus sealed tube'
_diffrn_radiation_type MoK\a
_diffrn_radiation_wavelength 0.71073
_diffrn_reflns_av_R_equivalents 0.0880
_diffrn_reflns_av_sigmaI/netI 0.0653
_diffrn_reflns_limit_h_max 18
_diffrn_reflns_limit_h_min -18
_diffrn_reflns_limit_k_max 25
_diffrn_reflns_limit_k_min -25
_diffrn_reflns_limit_l_max 27
_diffrn_reflns_limit_l_min -26
_diffrn_reflns_number 188100
_diffrn_reflns_theta_full 22.51
_diffrn_reflns_theta_max 22.51
_diffrn_reflns_theta_min 0.84
_exptl_absorpt_coefficient_mu 5.134
_exptl_absorpt_correction_T_max 0.4703
_exptl_absorpt_correction_T_min 0.2218
_exptl_absorpt_correction_type multi-scan
_exptl_absorpt_process_details 'SADABS; Bruker, 2007'
_exptl_crystal_colour 'dark yellow'
_exptl_crystal_density_diffrn 1.585
_exptl_crystal_description prism
_exptl_crystal_F_000 4242
_exptl_crystal_size_max 0.15
_exptl_crystal_size_mid 0.09
_exptl_crystal_size_min 0.08
_platon_squeeze_details
;
The unit cell contains disordered hexafluorophosphate ions
and aceto-succineimide complexes which have been treated
as a diffuse contribution to the overall scattering
without specific atom positions by SQUEEZE/PLATON.
;
_refine_diff_density_max 5.932
_refine_diff_density_min -1.498
_refine_diff_density_rms 0.241
_refine_ls_extinction_method none
_refine_ls_goodness_of_fit_ref 1.076
_refine_ls_hydrogen_treatment constr
_refine_ls_matrix_type full
_refine_ls_number_parameters 1214
_refine_ls_number_reflns 23732
_refine_ls_number_restraints 19
_refine_ls_restrained_S_all 1.075
_refine_ls_R_factor_all 0.1156
_refine_ls_R_factor_gt 0.0858
_refine_ls_shift/su_max 0.000
_refine_ls_shift/su_mean 0.000
_refine_ls_structure_factor_coef Fsqd
_refine_ls_weighting_details 'calc w=1/[\s^2^(Fo^2^)+(0.1399P)^2^+106.3124P] where P=(Fo^2^+2Fc^2^)/3'
_refine_ls_weighting_scheme calc
_refine_ls_wR_factor_gt 0.2325
_refine_ls_wR_factor_ref 0.2494
_reflns_number_gt 15975
_reflns_number_total 23732
_reflns_threshold_expression >2sigma(I)
_cod_data_source_file ic401569n_si_002.cif
_cod_data_source_block c21q_su2_s
_cod_database_code 4336563

loop_
_symmetry_equiv_pos_as_xyz
'x, y, z'
'-x, -y, -z'

loop_
_atom_site_label
_atom_site_type_symbol
_atom_site_fract_x
_atom_site_fract_y
_atom_site_fract_z
_atom_site_U_iso_or_equiv
_atom_site_adp_type
_atom_site_occupancy
_atom_site_symmetry_multiplicity
_atom_site_calc_flag
_atom_site_refinement_flags
_atom_site_disorder_assembly
_atom_site_disorder_group
Cu1 Cu 0.54243(14) 0.26069(11) 0.30320(10) 0.0531(6) Uani 1 1 d . . .
Cu2 Cu 0.69075(14) 0.19577(10) 0.15603(9) 0.0486(6) Uani 1 1 d . . .
Au1 Au 0.55850(5) 0.29747(3) 0.18984(3) 0.0504(2) Uani 1 1 d . . .
Au2 Au 0.48283(5) 0.39810(4) 0.12953(3) 0.0532(2) Uani 1 1 d . . .
Au3 Au 0.55819(4) 0.15990(4) 0.24103(3) 0.0488(2) Uani 1 1 d . . .
Au4 Au 0.46647(5) 0.07533(4) 0.28185(3) 0.0540(2) Uani 1 1 d . . .
Au5 Au 0.71249(4) 0.21869(3) 0.25494(3) 0.0453(2) Uani 1 1 d . . .
Au6 Au 0.85466(5) 0.21309(4) 0.30193(4) 0.0569(3) Uani 1 1 d . . .
P1 P 0.3685(3) 0.3681(2) 0.1220(2) 0.0522(13) Uani 1 1 d . . .
P2 P 0.5854(3) 0.4427(2) 0.1285(2) 0.0470(12) Uani 1 1 d . . .
P3 P 0.5588(3) 0.0202(3) 0.3356(2) 0.0537(14) Uani 1 1 d . . .
P4 P 0.3467(3) 0.1253(2) 0.2475(2) 0.0502(13) Uani 1 1 d . . .
P5 P 0.8678(3) 0.3032(2) 0.2664(3) 0.0597(15) Uani 1 1 d . . .
P6 P 0.8714(3) 0.1186(2) 0.3383(2) 0.0513(13) Uani 1 1 d . . .
C1 C 0.4856(12) 0.3387(9) 0.2611(8) 0.0504(2) Uani 1 1 d . . .
C2 C 0.4531(12) 0.3652(9) 0.3039(8) 0.0504(2) Uani 1 1 d . . .
C4 C 0.4409(11) 0.2184(9) 0.3583(8) 0.0488(2) Uani 1 1 d . . .
C5 C 0.6484(11) 0.2505(10) 0.3325(8) 0.057(6) Uani 1 1 d . . .
C6 C 0.6459(13) 0.2670(9) 0.3771(8) 0.059(6) Uani 1 1 d . . .
C7 C 0.6293(12) 0.2691(8) 0.1128(8) 0.0504(2) Uani 1 1 d . . .
C8 C 0.6599(12) 0.2630(8) 0.0639(8) 0.0504(2) Uani 1 1 d . . .
C9 C 0.6374(11) 0.1258(8) 0.1665(7) 0.042(3) Uani 1 1 d . . .
C10 C 0.6870(11) 0.1112(8) 0.1229(7) 0.042(3) Uani 1 1 d . . .
C11 C 0.8008(12) 0.1861(9) 0.1822(7) 0.047(3) Uani 1 1 d . . .
C12 C 0.8669(12) 0.1698(9) 0.1476(7) 0.047(3) Uani 1 1 d . . .
C13 C 0.4192(9) 0.3924(7) 0.3576(4) 0.078(7) Uani 1 1 d G . .
C14 C 0.3392(9) 0.3933(7) 0.3910(6) 0.076(7) Uani 1 1 d G . .
H14 H 0.3010 0.3816 0.3769 0.091 Uiso 1 1 calc R . .
C15 C 0.3163(7) 0.4118(7) 0.4456(6) 0.079(7) Uani 1 1 d G . .
H15 H 0.2627 0.4124 0.4680 0.095 Uiso 1 1 calc R . .
C16 C 0.3734(9) 0.4293(7) 0.4667(4) 0.071(7) Uani 1 1 d G . .
C17 C 0.4534(8) 0.4283(7) 0.4332(6) 0.077(7) Uani 1 1 d G . .
H17 H 0.4916 0.4400 0.4473 0.093 Uiso 1 1 calc R . .
C18 C 0.4763(7) 0.4099(7) 0.3787(5) 0.070(6) Uani 1 1 d G . .
H18 H 0.5299 0.4092 0.3563 0.084 Uiso 1 1 calc R . .
C19 C 0.3515(17) 0.4371(11) 0.5268(11) 0.075(7) Uani 1 1 d . . .
C20 C 0.3819(16) 0.4758(10) 0.6381(10) 0.085(8) Uani 1 1 d D . .
C21 C 0.3699(19) 0.4519(12) 0.6935(10) 0.094(6) Uani 1 1 d . . .
H21A H 0.3090 0.4651 0.7127 0.113 Uiso 1 1 calc R . .
H21B H 0.4023 0.4646 0.7144 0.113 Uiso 1 1 calc R . .
C22 C 0.4050(19) 0.3825(12) 0.6857(10) 0.094(6) Uani 1 1 d . . .
H22A H 0.4564 0.3652 0.6999 0.113 Uiso 1 1 calc R . .
H22B H 0.3612 0.3649 0.7045 0.113 Uiso 1 1 calc R . .
C23 C 0.425(2) 0.3732(11) 0.6276(11) 0.109(11) Uani 1 1 d D . .
C24 C 0.2497(8) 0.2662(8) 0.4803(7) 0.094(3) Uani 1 1 d G . .
H24 H 0.1905 0.2718 0.4897 0.113 Uiso 1 1 calc R . .
C25 C 0.2992(10) 0.2455(8) 0.4281(6) 0.094(3) Uani 1 1 d G . .
H25 H 0.2731 0.2372 0.4025 0.113 Uiso 1 1 calc R . .
C26 C 0.3877(10) 0.2372(8) 0.4142(5) 0.094(3) Uani 1 1 d G . .
C27 C 0.4268(8) 0.2496(8) 0.4525(7) 0.094(3) Uani 1 1 d G . .
H27 H 0.4860 0.2441 0.4432 0.113 Uiso 1 1 calc R . .
C28 C 0.3773(10) 0.2703(8) 0.5047(6) 0.094(3) Uani 1 1 d G . .
H28 H 0.4034 0.2787 0.5303 0.113 Uiso 1 1 calc R . .
C29 C 0.2888(10) 0.2786(8) 0.5186(5) 0.094(3) Uani 1 1 d G . .
C30 C 0.2366(16) 0.3012(12) 0.5737(11) 0.094(3) Uani 1 1 d D . .
C31 C 0.080(2) 0.4119(11) 0.6294(13) 0.150(7) Uani 1 1 d D . .
C32 C 0.029(2) 0.4307(14) 0.6818(13) 0.150(7) Uani 1 1 d D . .
H32A H -0.0314 0.4502 0.6805 0.180 Uiso 1 1 calc R . .
H32B H 0.0486 0.4584 0.6969 0.180 Uiso 1 1 calc R . .
C33 C 0.038(2) 0.3703(14) 0.7195(13) 0.150(7) Uani 1 1 d D . .
H33A H 0.0695 0.3696 0.7472 0.180 Uiso 1 1 calc R . .
H33B H -0.0180 0.3661 0.7370 0.180 Uiso 1 1 calc R . .
C34 C 0.0871(14) 0.3261(13) 0.6776(11) 0.150(7) Uani 1 1 d D . .
C35 C 0.6436(11) 0.2565(6) 0.4769(6) 0.086(3) Uani 1 1 d G . .
H35 H 0.6369 0.2194 0.4762 0.103 Uiso 1 1 calc R . .
C36 C 0.6481(11) 0.2904(7) 0.4294(5) 0.086(3) Uani 1 1 d G . .
C37 C 0.6581(11) 0.3459(7) 0.4304(5) 0.086(3) Uani 1 1 d G . .
H37 H 0.6611 0.3686 0.3986 0.103 Uiso 1 1 calc R . .
C38 C 0.6634(11) 0.3675(6) 0.4788(6) 0.086(3) Uani 1 1 d G . .
H38 H 0.6701 0.4046 0.4794 0.103 Uiso 1 1 calc R . .
C39 C 0.6589(10) 0.3336(7) 0.5263(5) 0.071(6) Uani 1 1 d G . .
C40 C 0.6489(11) 0.2781(7) 0.5253(5) 0.086(3) Uani 1 1 d G . .
H40 H 0.6459 0.2554 0.5571 0.103 Uiso 1 1 calc R . .
C41 C 0.6700(19) 0.3545(15) 0.5765(12) 0.094(8) Uani 1 1 d . . .
C42 C 0.7722(15) 0.4341(12) 0.6073(10) 0.091(4) Uani 1 1 d D . .
C43 C 0.7755(18) 0.4606(12) 0.6552(10) 0.091(4) Uani 1 1 d . . .
H43A H 0.7877 0.4977 0.6460 0.110 Uiso 1 1 calc R . .
H43B H 0.8208 0.4342 0.6714 0.110 Uiso 1 1 calc R . .
C44 C 0.6881(18) 0.4721(12) 0.6952(11) 0.091(4) Uani 1 1 d . . .
H44A H 0.6632 0.5136 0.7060 0.110 Uiso 1 1 calc R . .
H44B H 0.6936 0.4482 0.7279 0.110 Uiso 1 1 calc R . .
C45 C 0.6311(15) 0.4551(12) 0.6653(9) 0.091(4) Uani 1 1 d D . .
C46 C 0.7856(8) 0.2525(7) -0.0147(5) 0.073(2) Uani 1 1 d G . .
H46 H 0.8200 0.2490 0.0099 0.087 Uiso 1 1 calc R . .
C47 C 0.6975(9) 0.2606(7) 0.0048(4) 0.073(2) Uani 1 1 d G . .
C48 C 0.6460(7) 0.2658(7) -0.0319(5) 0.073(2) Uani 1 1 d G . .
H48 H 0.5871 0.2713 -0.0189 0.087 Uiso 1 1 calc R . .
C49 C 0.6827(8) 0.2629(7) -0.0882(5) 0.073(2) Uani 1 1 d G . .
H49 H 0.6482 0.2664 -0.1128 0.087 Uiso 1 1 calc R . .
C50 C 0.7708(9) 0.2548(7) -0.1078(4) 0.073(2) Uani 1 1 d G . .
C51 C 0.8222(7) 0.2496(7) -0.0710(5) 0.073(2) Uani 1 1 d G . .
H51 H 0.8812 0.2441 -0.0840 0.087 Uiso 1 1 calc R . .
C52 C 0.8158(16) 0.2453(11) -0.1663(9) 0.073(2) Uani 1 1 d . . .
C53 C 0.835(2) 0.3001(15) -0.2839(11) 0.101(5) Uani 1 1 d . . .
C54 C 0.8807(19) 0.2752(12) -0.3404(10) 0.101(5) Uani 1 1 d . . .
H54A H 0.9432 0.2635 -0.3461 0.121 Uiso 1 1 calc R . .
H54B H 0.8626 0.3033 -0.3685 0.121 Uiso 1 1 calc R . .
C55 C 0.8482(19) 0.2167(13) -0.3398(10) 0.101(5) Uani 1 1 d . . .
H55A H 0.8099 0.2230 -0.3644 0.121 Uiso 1 1 calc R . .
H55B H 0.8978 0.1815 -0.3520 0.121 Uiso 1 1 calc R . .
C56 C 0.8019(19) 0.2088(14) -0.2830(11) 0.101(5) Uani 1 1 d . . .
C57 C 0.8893(5) 0.0694(6) 0.0124(5) 0.047(5) Uani 1 1 d G . .
H57 H 0.9490 0.0546 0.0089 0.056 Uiso 1 1 calc R . .
C58 C 0.8329(7) 0.0741(6) 0.0641(4) 0.062(6) Uani 1 1 d G . .
H58 H 0.8548 0.0625 0.0952 0.074 Uiso 1 1 calc R . .
C59 C 0.7437(7) 0.0962(6) 0.0694(4) 0.051(5) Uani 1 1 d G . .
C60 C 0.7110(5) 0.1135(6) 0.0230(5) 0.055(5) Uani 1 1 d G . .
H60 H 0.6513 0.1283 0.0266 0.066 Uiso 1 1 calc R . .
C61 C 0.7674(7) 0.1088(6) -0.0287(4) 0.057(5) Uani 1 1 d G . .
H61 H 0.7455 0.1204 -0.0597 0.069 Uiso 1 1 calc R . .
C62 C 0.8566(7) 0.0867(6) -0.0340(4) 0.054(5) Uani 1 1 d G . .
C63 C 0.9110(14) 0.0899(10) -0.0891(9) 0.067(6) Uani 1 1 d . . .
C64 C 1.0819(13) 0.0527(14) -0.1814(8) 0.068(7) Uani 1 1 d . . .
C65 C 1.1230(16) 0.0881(11) -0.2278(9) 0.084(8) Uani 1 1 d . . .
H65A H 1.1840 0.0664 -0.2423 0.101 Uiso 1 1 calc R . .
H65B H 1.0938 0.0949 -0.2576 0.101 Uiso 1 1 calc R . .
C66 C 1.1123(18) 0.1470(10) -0.2023(10) 0.092(9) Uani 1 1 d . . .
H66 H 1.1353 0.1759 -0.2200 0.111 Uiso 1 1 calc R . .
C67 C 1.0616(14) 0.1511(12) -0.1472(11) 0.071(7) Uani 1 1 d . . .
C68 C 0.9472(11) 0.1507(9) 0.1073(8) 0.047(5) Uani 1 1 d . . .
C69 C 1.0079(12) 0.0934(9) 0.1062(8) 0.054(5) Uani 1 1 d . . .
H69 H 0.9983 0.0662 0.1335 0.064 Uiso 1 1 calc R . .
C70 C 1.0824(13) 0.0779(9) 0.0636(9) 0.059(6) Uani 1 1 d . . .
H70 H 1.1208 0.0393 0.0620 0.071 Uiso 1 1 calc R . .
C71 C 1.1012(12) 0.1166(9) 0.0247(7) 0.046(5) Uani 1 1 d . . .
C72 C 1.0433(13) 0.1745(9) 0.0256(8) 0.064(6) Uani 1 1 d . . .
H72 H 1.0564 0.2015 -0.0010 0.077 Uiso 1 1 calc R . .
C73 C 0.9675(13) 0.1916(12) 0.0654(9) 0.072(7) Uani 1 1 d . . .
H73 H 0.9288 0.2300 0.0653 0.086 Uiso 1 1 calc R . .
C74 C 1.1859(13) 0.1013(14) -0.0179(10) 0.075(7) Uani 1 1 d . . .
C75 C 1.3080(14) 0.0362(13) -0.1241(11) 0.083(8) Uani 1 1 d . . .
C76 C 1.4028(15) 0.0145(12) -0.1506(10) 0.088(6) Uani 1 1 d . . .
H76A H 1.4225 0.0470 -0.1675 0.106 Uiso 1 1 calc R . .
H76B H 1.4157 -0.0153 -0.1785 0.106 Uiso 1 1 calc R . .
C77 C 1.4471(16) -0.0129(12) -0.1024(10) 0.088(6) Uani 1 1 d . . .
H77A H 1.4906 0.0048 -0.1009 0.106 Uiso 1 1 calc R . .
H77B H 1.4749 -0.0555 -0.1078 0.106 Uiso 1 1 calc R . .
C78 C 1.3721(14) 0.0008(13) -0.0470(12) 0.083(8) Uani 1 1 d . . .
C79 C 0.2594(7) 0.4663(7) 0.1839(6) 0.082(3) Uani 1 1 d G . .
H79 H 0.3073 0.4634 0.1974 0.098 Uiso 1 1 calc R . .
C80 C 0.2660(7) 0.4256(6) 0.1449(6) 0.082(3) Uani 1 1 d G . .
C81 C 0.1944(9) 0.4299(6) 0.1248(6) 0.082(3) Uani 1 1 d G . .
H81 H 0.1988 0.4027 0.0986 0.098 Uiso 1 1 calc R . .
C82 C 0.1163(7) 0.4749(7) 0.1437(6) 0.082(3) Uani 1 1 d G . .
H82 H 0.0684 0.4778 0.1302 0.098 Uiso 1 1 calc R . .
C83 C 0.1097(7) 0.5156(6) 0.1827(6) 0.082(3) Uani 1 1 d G . .
H83 H 0.0574 0.5456 0.1954 0.098 Uiso 1 1 calc R . .
C84 C 0.1813(9) 0.5113(6) 0.2028(6) 0.082(3) Uani 1 1 d G . .
H84 H 0.1769 0.5385 0.2290 0.098 Uiso 1 1 calc R . .
C85 C 0.3732(9) 0.3534(6) 0.0501(4) 0.053(5) Uani 1 1 d G . .
C86 C 0.4212(9) 0.3802(6) 0.0095(6) 0.056(5) Uani 1 1 d G . .
H86 H 0.4508 0.4031 0.0192 0.067 Uiso 1 1 calc R . .
C87 C 0.4250(10) 0.3729(7) -0.0455(5) 0.069(6) Uani 1 1 d G . .
H87 H 0.4572 0.3908 -0.0727 0.083 Uiso 1 1 calc R . .
C88 C 0.3808(13) 0.3387(9) -0.0600(4) 0.127(13) Uani 1 1 d G . .
H88 H 0.3834 0.3338 -0.0968 0.152 Uiso 1 1 calc R . .
C89 C 0.3328(13) 0.3118(8) -0.0194(7) 0.134(14) Uani 1 1 d G . .
H89 H 0.3032 0.2890 -0.0291 0.161 Uiso 1 1 calc R . .
C90 C 0.3289(10) 0.3192(7) 0.0357(6) 0.082(7) Uani 1 1 d G . .
H90 H 0.2968 0.3012 0.0628 0.098 Uiso 1 1 calc R . .
C91 C 0.5350(8) 0.5192(4) 0.1559(5) 0.050(5) Uani 1 1 d G . .
C92 C 0.4474(8) 0.5465(6) 0.1577(6) 0.062(6) Uani 1 1 d G . .
H92 H 0.4165 0.5259 0.1460 0.074 Uiso 1 1 calc R . .
C93 C 0.4059(7) 0.6046(6) 0.1770(6) 0.087(8) Uani 1 1 d G . .
H93 H 0.3473 0.6229 0.1782 0.105 Uiso 1 1 calc R . .
C94 C 0.4520(10) 0.6354(5) 0.1945(6) 0.084(8) Uani 1 1 d G . .
H94 H 0.4243 0.6743 0.2075 0.101 Uiso 1 1 calc R . .
C95 C 0.5396(10) 0.6081(6) 0.1927(6) 0.071(6) Uani 1 1 d G . .
H95 H 0.5705 0.6287 0.2045 0.085 Uiso 1 1 calc R . .
C96 C 0.5811(7) 0.5500(6) 0.1734(5) 0.055(5) Uani 1 1 d G . .
H96 H 0.6397 0.5317 0.1722 0.066 Uiso 1 1 calc R . .
C97 C 0.7068(10) 0.4784(7) 0.0476(5) 0.074(3) Uani 1 1 d G . .
H97 H 0.7140 0.4977 0.0759 0.089 Uiso 1 1 calc R . .
C98 C 0.6481(9) 0.4470(7) 0.0586(4) 0.074(3) Uani 1 1 d G . .
C99 C 0.6372(9) 0.4181(6) 0.0162(6) 0.074(3) Uani 1 1 d G . .
H99 H 0.5979 0.3971 0.0237 0.089 Uiso 1 1 calc R . .
C100 C 0.6850(10) 0.4207(7) -0.0372(5) 0.074(3) Uani 1 1 d G . .
H100 H 0.6778 0.4014 -0.0656 0.089 Uiso 1 1 calc R . .
C101 C 0.7437(9) 0.4521(7) -0.0483(4) 0.074(3) Uani 1 1 d G . .
H101 H 0.7757 0.4538 -0.0841 0.089 Uiso 1 1 calc R . .
C102 C 0.7546(9) 0.4809(6) -0.0059(6) 0.074(3) Uani 1 1 d G . .
H102 H 0.7939 0.5019 -0.0134 0.089 Uiso 1 1 calc R . .
C103 C 0.6707(12) 0.4048(9) 0.1670(8) 0.058(2) Uani 1 1 d . . .
C104 C 0.6464(12) 0.4108(9) 0.2218(8) 0.058(2) Uani 1 1 d . . .
H104 H 0.5907 0.4344 0.2391 0.070 Uiso 1 1 calc R . .
C105 C 0.7087(11) 0.3798(9) 0.2537(9) 0.058(2) Uani 1 1 d . . .
H105 H 0.6930 0.3827 0.2919 0.070 Uiso 1 1 calc R . .
C106 C 0.7908(12) 0.3462(9) 0.2272(8) 0.058(2) Uani 1 1 d . . .
C107 C 0.8086(12) 0.3401(9) 0.1704(8) 0.058(2) Uani 1 1 d . . .
H107 H 0.8625 0.3147 0.1525 0.070 Uiso 1 1 calc R . .
C108 C 0.7488(11) 0.3705(9) 0.1379(8) 0.058(2) Uani 1 1 d . . .
H108 H 0.7626 0.3669 0.0997 0.070 Uiso 1 1 calc R . .
C109 C 0.8601(12) 0.3549(8) 0.3202(7) 0.107(3) Uani 1 1 d G . .
C110 C 0.8454(12) 0.4153(9) 0.3104(6) 0.107(3) Uani 1 1 d G . .
H110 H 0.8370 0.4310 0.2765 0.129 Uiso 1 1 calc R . .
C111 C 0.8433(12) 0.4521(6) 0.3514(8) 0.107(3) Uani 1 1 d G . .
H111 H 0.8334 0.4925 0.3449 0.129 Uiso 1 1 calc R . .
C112 C 0.8558(12) 0.4287(8) 0.4022(7) 0.107(3) Uani 1 1 d G . .
H112 H 0.8544 0.4533 0.4296 0.129 Uiso 1 1 calc R . .
C113 C 0.8705(12) 0.3683(8) 0.4119(6) 0.107(3) Uani 1 1 d G . .
H113 H 0.8789 0.3526 0.4459 0.129 Uiso 1 1 calc R . .
C114 C 0.8727(12) 0.3315(6) 0.3709(8) 0.107(3) Uani 1 1 d G . .
H114 H 0.8825 0.2911 0.3774 0.129 Uiso 1 1 calc R . .
C115 C 1.0199(9) 0.3281(6) 0.2117(7) 0.090(3) Uani 1 1 d G . .
H115 H 0.9970 0.3636 0.2316 0.108 Uiso 1 1 calc R . .
C116 C 0.9735(8) 0.2884(7) 0.2190(7) 0.090(3) Uani 1 1 d G . .
C117 C 1.0077(9) 0.2354(6) 0.1892(8) 0.090(3) Uani 1 1 d G . .
H117 H 0.9766 0.2088 0.1941 0.108 Uiso 1 1 calc R . .
C118 C 1.0884(9) 0.2221(6) 0.1522(7) 0.090(3) Uani 1 1 d G . .
H118 H 1.1113 0.1866 0.1323 0.108 Uiso 1 1 calc R . .
C119 C 1.1348(8) 0.2618(7) 0.1449(7) 0.090(3) Uani 1 1 d G . .
H119 H 1.1888 0.2529 0.1201 0.108 Uiso 1 1 calc R . .
C120 C 1.1006(9) 0.3148(6) 0.1747(7) 0.090(3) Uani 1 1 d G . .
H120 H 1.1316 0.3414 0.1698 0.108 Uiso 1 1 calc R . .
C121 C 0.9668(7) 0.0614(6) 0.2996(5) 0.0737(19) Uani 1 1 d G . .
C122 C 0.9787(7) 0.0008(7) 0.3040(5) 0.0737(19) Uani 1 1 d G . .
H122 H 0.9377 -0.0127 0.3286 0.088 Uiso 1 1 calc R . .
C123 C 1.0519(9) -0.0395(5) 0.2717(6) 0.0737(19) Uani 1 1 d G . .
H123 H 1.0599 -0.0800 0.2746 0.088 Uiso 1 1 calc R . .
C124 C 1.1133(7) -0.0193(6) 0.2349(5) 0.0737(19) Uani 1 1 d G . .
H124 H 1.1623 -0.0463 0.2133 0.088 Uiso 1 1 calc R . .
C125 C 1.1014(8) 0.0412(6) 0.2305(5) 0.0737(19) Uani 1 1 d G . .
H125 H 1.1424 0.0547 0.2059 0.088 Uiso 1 1 calc R . .
C126 C 1.0282(9) 0.0816(5) 0.2628(6) 0.0737(19) Uani 1 1 d G . .
H126 H 1.0202 0.1221 0.2599 0.088 Uiso 1 1 calc R . .
C127 C 0.9049(12) 0.0623(7) 0.4395(8) 0.107(3) Uani 1 1 d G . .
H127 H 0.9160 0.0253 0.4242 0.129 Uiso 1 1 calc R . .
C128 C 0.8794(12) 0.1136(9) 0.4093(6) 0.107(3) Uani 1 1 d G . .
C129 C 0.8628(12) 0.1688(7) 0.4322(7) 0.107(3) Uani 1 1 d G . .
H129 H 0.8458 0.2032 0.4120 0.129 Uiso 1 1 calc R . .
C130 C 0.8717(12) 0.1728(7) 0.4852(8) 0.107(3) Uani 1 1 d G . .
H130 H 0.8606 0.2097 0.5005 0.129 Uiso 1 1 calc R . .
C131 C 0.8971(12) 0.1214(9) 0.5154(6) 0.107(3) Uani 1 1 d G . .
H131 H 0.9031 0.1240 0.5508 0.129 Uiso 1 1 calc R . .
C132 C 0.9137(12) 0.0662(7) 0.4925(7) 0.107(3) Uani 1 1 d G . .
H132 H 0.9308 0.0318 0.5127 0.129 Uiso 1 1 calc R . .
C133 C 0.7836(11) 0.0911(10) 0.3401(8) 0.057(4) Uani 1 1 d . . .
C134 C 0.7200(13) 0.0935(8) 0.3868(8) 0.052(5) Uani 1 1 d . . .
H134 H 0.7219 0.1089 0.4192 0.062 Uiso 1 1 calc R . .
C135 C 0.6510(13) 0.0724(9) 0.3856(8) 0.053(5) Uani 1 1 d . . .
H135 H 0.6091 0.0725 0.4178 0.064 Uiso 1 1 calc R . .
C136 C 0.6447(11) 0.0518(10) 0.3379(8) 0.057(4) Uani 1 1 d . . .
C137 C 0.7084(11) 0.0517(10) 0.2903(7) 0.061(6) Uani 1 1 d . . .
H137 H 0.7045 0.0383 0.2576 0.073 Uiso 1 1 calc R . .
C138 C 0.7751(11) 0.0704(8) 0.2904(8) 0.046(5) Uani 1 1 d . . .
H138 H 0.8164 0.0699 0.2578 0.055 Uiso 1 1 calc R . .
C139 C 0.4057(9) -0.0229(6) 0.4747(6) 0.0737(19) Uani 1 1 d G . .
H139 H 0.3941 -0.0569 0.4901 0.088 Uiso 1 1 calc R . .
C140 C 0.3592(8) 0.0320(7) 0.5000(5) 0.0737(19) Uani 1 1 d G . .
H140 H 0.3164 0.0348 0.5324 0.088 Uiso 1 1 calc R . .
C141 C 0.3766(8) 0.0829(5) 0.4771(6) 0.0737(19) Uani 1 1 d G . .
H141 H 0.3455 0.1196 0.4940 0.088 Uiso 1 1 calc R . .
C142 C 0.4406(9) 0.0787(6) 0.4287(6) 0.0737(19) Uani 1 1 d G . .
H142 H 0.4522 0.1127 0.4133 0.088 Uiso 1 1 calc R . .
C143 C 0.4871(8) 0.0237(7) 0.4033(5) 0.0737(19) Uani 1 1 d G . .
C144 C 0.4697(8) -0.0271(5) 0.4263(6) 0.0737(19) Uani 1 1 d G . .
H144 H 0.5008 -0.0639 0.4094 0.088 Uiso 1 1 calc R . .
C145 C 0.6818(11) -0.0892(7) 0.3412(7) 0.096(3) Uani 1 1 d G . .
H145 H 0.7054 -0.0694 0.3602 0.115 Uiso 1 1 calc R . .
C146 C 0.7183(9) -0.1504(7) 0.3330(7) 0.096(3) Uani 1 1 d G . .
H146 H 0.7662 -0.1714 0.3467 0.115 Uiso 1 1 calc R . .
C147 C 0.6830(11) -0.1800(5) 0.3046(8) 0.096(3) Uani 1 1 d G . .
H147 H 0.7074 -0.2210 0.2991 0.115 Uiso 1 1 calc R . .
C148 C 0.6113(11) -0.1486(7) 0.2842(7) 0.096(3) Uani 1 1 d G . .
H148 H 0.5877 -0.1685 0.2652 0.115 Uiso 1 1 calc R . .
C149 C 0.5748(9) -0.0875(7) 0.2923(8) 0.096(3) Uani 1 1 d G . .
H149 H 0.5269 -0.0664 0.2787 0.115 Uiso 1 1 calc R . .
C150 C 0.6101(11) -0.0578(5) 0.3208(8) 0.096(3) Uani 1 1 d G . .
C151 C 0.2549(6) 0.1315(8) 0.3555(5) 0.085(3) Uani 1 1 d G . .
H151 H 0.3097 0.1140 0.3622 0.102 Uiso 1 1 calc R . .
C152 C 0.2461(7) 0.1447(8) 0.3020(5) 0.085(3) Uani 1 1 d G . .
C153 C 0.1641(8) 0.1709(8) 0.2921(4) 0.085(3) Uani 1 1 d G . .
H153 H 0.1583 0.1798 0.2563 0.102 Uiso 1 1 calc R . .
C154 C 0.0909(6) 0.1839(8) 0.3357(5) 0.085(3) Uani 1 1 d G . .
H154 H 0.0361 0.2014 0.3291 0.102 Uiso 1 1 calc R . .
C155 C 0.0997(6) 0.1707(8) 0.3893(5) 0.085(3) Uani 1 1 d G . .
H155 H 0.0507 0.1793 0.4184 0.102 Uiso 1 1 calc R . .
C156 C 0.1817(8) 0.1445(8) 0.3992(4) 0.085(3) Uani 1 1 d G . .
H156 H 0.1875 0.1356 0.4350 0.102 Uiso 1 1 calc R . .
C157 C 0.3308(12) 0.0795(10) 0.1969(8) 0.056(3) Uani 1 1 d . . .
C158 C 0.3528(11) 0.0194(9) 0.2071(8) 0.052(5) Uani 1 1 d . . .
H158 H 0.3756 0.0036 0.2371 0.063 Uiso 1 1 calc R . .
C159 C 0.3400(16) -0.0176(11) 0.1713(10) 0.078(7) Uani 1 1 d . . .
H159 H 0.3532 -0.0581 0.1781 0.093 Uiso 1 1 calc R . .
C160 C 0.3080(14) 0.0060(11) 0.1262(10) 0.075(7) Uani 1 1 d . . .
H160 H 0.2980 -0.0179 0.1028 0.090 Uiso 1 1 calc R . .
C161 C 0.2917(12) 0.0639(10) 0.1170(8) 0.056(3) Uani 1 1 d . . .
H161 H 0.2726 0.0796 0.0857 0.067 Uiso 1 1 calc R . .
C162 C 0.3019(12) 0.1018(10) 0.1516(8) 0.056(3) Uani 1 1 d . . .
H162 H 0.2890 0.1421 0.1440 0.067 Uiso 1 1 calc R . .
C163 C 0.3492(11) 0.1953(9) 0.2134(7) 0.043(3) Uani 1 1 d . . .
C164 C 0.3037(13) 0.2486(10) 0.2358(8) 0.060(6) Uani 1 1 d . . .
H164 H 0.2680 0.2506 0.2710 0.072 Uiso 1 1 calc R . .
C165 C 0.3066(12) 0.3025(9) 0.2093(8) 0.056(5) Uani 1 1 d . . .
H165 H 0.2733 0.3391 0.2260 0.067 Uiso 1 1 calc R . .
C166 C 0.3594(11) 0.2986(9) 0.1588(7) 0.043(3) Uani 1 1 d . . .
C167 C 0.4146(12) 0.2440(9) 0.1375(9) 0.052(5) Uani 1 1 d . . .
H167 H 0.4597 0.2423 0.1067 0.063 Uiso 1 1 calc R . .
C168 C 0.4048(12) 0.1946(10) 0.1597(9) 0.063(7) Uani 1 1 d . . .
H168 H 0.4341 0.1588 0.1406 0.076 Uiso 1 1 calc R . .
N1 N 0.4133(15) 0.4279(10) 0.6008(8) 0.094(7) Uani 1 1 d D . .
N2 N 0.1097(14) 0.3495(10) 0.6265(9) 0.150(7) Uani 1 1 d D . .
N3 N 0.6865(13) 0.4349(10) 0.6149(7) 0.085(6) Uani 1 1 d D . .
N4 N 0.7961(14) 0.2613(11) -0.2549(9) 0.104(4) Uani 1 1 d . . .
N5 N 1.0425(10) 0.0977(9) -0.1388(7) 0.068(5) Uani 1 1 d . . .
N6 N 1.2988(11) 0.0282(8) -0.0672(8) 0.069(5) Uani 1 1 d . . .
O1 O 0.2858(12) 0.4401(8) 0.5602(7) 0.090(5) Uani 1 1 d . . .
O2 O 0.4290(11) 0.4345(9) 0.5432(7) 0.096(6) Uani 1 1 d . . .
O3 O 0.3705(12) 0.5272(9) 0.6228(7) 0.093(5) Uani 1 1 d D . .
O4 O 0.4505(16) 0.3266(10) 0.6008(9) 0.136(8) Uani 1 1 d D . .
O5 O 0.2658(17) 0.3164(11) 0.6093(9) 0.155(7) Uani 1 1 d . . .
O6 O 0.1480(17) 0.3124(11) 0.5781(8) 0.155(7) Uani 1 1 d D . .
O7 O 0.1086(15) 0.2713(12) 0.6855(10) 0.168(7) Uani 1 1 d D . .
O8 O 0.0923(17) 0.4409(12) 0.5868(11) 0.168(7) Uani 1 1 d D . .
O9 O 0.6861(15) 0.3239(10) 0.6159(8) 0.125(8) Uani 1 1 d . . .
O10 O 0.6576(13) 0.4147(9) 0.5728(7) 0.100(6) Uani 1 1 d . . .
O11 O 0.5551(13) 0.4551(10) 0.6812(8) 0.114(6) Uani 1 1 d D . .
O12 O 0.8219(16) 0.4155(14) 0.5624(10) 0.172(11) Uani 1 1 d D . .
O13 O 0.8922(12) 0.2294(8) -0.1867(7) 0.104(4) Uani 1 1 d . . .
O14 O 0.7538(11) 0.2650(8) -0.1959(7) 0.104(4) Uani 1 1 d . . .
O15 O 0.8345(16) 0.3447(10) -0.2634(9) 0.134(6) Uani 1 1 d . . .
O16 O 0.7702(16) 0.1663(10) -0.2585(9) 0.134(6) Uani 1 1 d . . .
O17 O 0.8861(9) 0.1034(8) -0.1312(6) 0.079(5) Uani 1 1 d . . .
O18 O 0.9963(9) 0.0811(8) -0.0880(6) 0.079(5) Uani 1 1 d . . .
O19 O 1.0785(11) 0.0041(8) -0.1800(7) 0.078(5) Uani 1 1 d . . .
O20 O 1.0389(12) 0.1878(9) -0.1108(8) 0.108(6) Uani 1 1 d . . .
O21 O 1.2167(12) 0.1393(8) -0.0424(7) 0.104(6) Uani 1 1 d . . .
O22 O 1.2170(9) 0.0435(7) -0.0295(7) 0.082(5) Uani 1 1 d . . .
O23 O 1.2490(12) 0.0531(9) -0.1470(7) 0.103(6) Uani 1 1 d . . .
O24 O 1.3773(14) -0.0049(11) -0.0015(8) 0.116(7) Uani 1 1 d . . .
P7 P 0.1002(4) 0.1237(4) 0.5832(3) 0.083(2) Uani 1 1 d . . .
P8 P -0.1545(6) 0.5355(5) 0.1702(5) 0.120(3) Uani 1 1 d . . .
F1 F 0.1261(10) 0.0920(8) 0.5257(7) 0.118(2) Uani 1 1 d . . .
F2 F 0.0377(10) 0.1813(8) 0.5609(7) 0.118(2) Uani 1 1 d . . .
F3 F 0.1817(10) 0.1467(8) 0.5651(7) 0.118(2) Uani 1 1 d . . .
F4 F 0.1610(10) 0.0635(8) 0.6060(7) 0.118(2) Uani 1 1 d . . .
F5 F 0.0223(10) 0.0989(8) 0.6016(7) 0.118(2) Uani 1 1 d . . .
F6 F 0.0771(10) 0.1543(8) 0.6406(7) 0.118(2) Uani 1 1 d . . .
F7 F -0.0950(14) 0.5763(10) 0.1547(10) 0.174(5) Uani 1 1 d D A .
F8 F -0.2112(14) 0.4974(11) 0.1867(11) 0.174(5) Uani 1 1 d . A .
F9A F -0.090(3) 0.5051(18) 0.110(2) 0.174(5) Uani 0.523(18) 1 d PD A 1
F10A F -0.080(3) 0.487(2) 0.191(3) 0.174(5) Uani 0.523(18) 1 d P A 1
F11A F -0.195(3) 0.564(2) 0.234(2) 0.174(5) Uani 0.523(18) 1 d P A 1
F12A F -0.215(3) 0.577(2) 0.132(3) 0.174(5) Uani 0.523(18) 1 d P A 1
F9B F -0.129(4) 0.527(3) 0.226(3) 0.174(5) Uani 0.477(18) 1 d P A 2
F10B F -0.169(4) 0.533(3) 0.106(2) 0.174(5) Uani 0.477(18) 1 d P A 2
F11B F -0.073(3) 0.470(3) 0.146(3) 0.174(5) Uani 0.477(18) 1 d P A 2
F12B F -0.242(3) 0.595(2) 0.182(3) 0.174(5) Uani 0.477(18) 1 d P A 2
C3 C 0.4838(11) 0.1947(9) 0.3144(8) 0.0488(2) Uani 1 1 d . . .

loop_
_atom_site_aniso_label
_atom_site_aniso_U_11
_atom_site_aniso_U_22
_atom_site_aniso_U_33
_atom_site_aniso_U_23
_atom_site_aniso_U_13
_atom_site_aniso_U_12
Cu1 0.0344(12) 0.0655(16) 0.0565(15) -0.0113(12) -0.0173(11) -0.0054(11)
Cu2 0.0413(13) 0.0572(15) 0.0463(14) -0.0108(11) -0.0171(11) -0.0074(11)
Au1 0.0469(4) 0.0543(5) 0.0472(5) -0.0079(4) -0.0207(4) -0.0040(4)
Au2 0.0443(4) 0.0575(5) 0.0634(5) 0.0030(4) -0.0271(4) -0.0138(4)
Au3 0.0335(4) 0.0649(5) 0.0468(5) -0.0087(4) -0.0092(3) -0.0127(4)
Au4 0.0337(4) 0.0837(6) 0.0459(5) 0.0127(4) -0.0185(3) -0.0168(4)
Au5 0.0293(4) 0.0599(5) 0.0454(5) -0.0130(4) -0.0144(3) -0.0058(3)
Au6 0.0377(4) 0.0531(5) 0.0864(6) -0.0019(4) -0.0344(4) -0.0083(4)
P1 0.039(3) 0.064(4) 0.053(3) 0.003(3) -0.024(2) -0.007(2)
P2 0.041(3) 0.046(3) 0.052(3) -0.009(2) -0.019(2) -0.004(2)
P3 0.033(3) 0.081(4) 0.049(3) 0.010(3) -0.015(2) -0.020(3)
P4 0.041(3) 0.074(4) 0.043(3) 0.004(3) -0.021(2) -0.022(3)
P5 0.039(3) 0.053(3) 0.098(5) 0.009(3) -0.039(3) -0.012(2)
P6 0.038(3) 0.057(3) 0.062(3) -0.004(3) -0.025(2) -0.009(2)
C1 0.0469(4) 0.0543(5) 0.0472(5) -0.0079(4) -0.0207(4) -0.0040(4)
C2 0.0469(4) 0.0543(5) 0.0472(5) -0.0079(4) -0.0207(4) -0.0040(4)
C4 0.0335(4) 0.0649(5) 0.0468(5) -0.0087(4) -0.0092(3) -0.0127(4)
C5 0.027(10) 0.094(17) 0.044(13) -0.017(12) 0.001(9) -0.013(10)
C6 0.052(12) 0.068(14) 0.036(12) -0.008(10) 0.004(10) 0.000(10)
C7 0.0469(4) 0.0543(5) 0.0472(5) -0.0079(4) -0.0207(4) -0.0040(4)
C8 0.0469(4) 0.0543(5) 0.0472(5) -0.0079(4) -0.0207(4) -0.0040(4)
C9 0.045(8) 0.052(8) 0.037(8) 0.007(7) -0.011(6) -0.029(7)
C10 0.045(8) 0.052(8) 0.037(8) 0.007(7) -0.011(6) -0.029(7)
C11 0.044(8) 0.063(9) 0.039(9) 0.006(7) -0.018(6) -0.020(8)
C12 0.044(8) 0.063(9) 0.039(9) 0.006(7) -0.018(6) -0.020(8)
C13 0.070(16) 0.071(16) 0.082(17) -0.014(13) -0.035(14) 0.008(13)
C14 0.056(14) 0.100(19) 0.080(17) -0.040(14) -0.031(13) -0.017(13)
C15 0.066(15) 0.085(18) 0.081(18) -0.024(14) -0.030(13) -0.003(13)
C16 0.057(14) 0.107(19) 0.054(14) -0.026(13) -0.012(11) -0.026(13)
C17 0.055(14) 0.12(2) 0.065(16) -0.020(14) -0.025(12) -0.021(13)
C18 0.046(12) 0.081(16) 0.080(17) -0.025(13) -0.008(12) -0.015(11)
C19 0.071(17) 0.082(18) 0.072(18) -0.021(14) -0.024(14) -0.014(14)
C20 0.087(18) 0.079(19) 0.10(2) 0.008(18) -0.045(16) -0.027(16)
C21 0.111(15) 0.111(14) 0.064(12) -0.015(12) -0.025(11) -0.034(13)
C22 0.111(15) 0.111(14) 0.064(12) -0.015(12) -0.025(11) -0.034(13)
C23 0.15(3) 0.08(2) 0.09(2) -0.039(19) -0.05(2) -0.01(2)
C24 0.084(7) 0.105(8) 0.076(7) -0.018(6) 0.002(5) -0.022(6)
C25 0.084(7) 0.105(8) 0.076(7) -0.018(6) 0.002(5) -0.022(6)
C26 0.084(7) 0.105(8) 0.076(7) -0.018(6) 0.002(5) -0.022(6)
C27 0.084(7) 0.105(8) 0.076(7) -0.018(6) 0.002(5) -0.022(6)
C28 0.084(7) 0.105(8) 0.076(7) -0.018(6) 0.002(5) -0.022(6)
C29 0.084(7) 0.105(8) 0.076(7) -0.018(6) 0.002(5) -0.022(6)
C30 0.084(7) 0.105(8) 0.076(7) -0.018(6) 0.002(5) -0.022(6)
C31 0.166(14) 0.106(11) 0.103(11) -0.023(9) 0.042(10) 0.003(10)
C32 0.166(14) 0.106(11) 0.103(11) -0.023(9) 0.042(10) 0.003(10)
C33 0.166(14) 0.106(11) 0.103(11) -0.023(9) 0.042(10) 0.003(10)
C34 0.166(14) 0.106(11) 0.103(11) -0.023(9) 0.042(10) 0.003(10)
C35 0.090(8) 0.105(9) 0.057(6) -0.018(6) -0.030(6) -0.009(7)
C36 0.090(8) 0.105(9) 0.057(6) -0.018(6) -0.030(6) -0.009(7)
C37 0.090(8) 0.105(9) 0.057(6) -0.018(6) -0.030(6) -0.009(7)
C38 0.090(8) 0.105(9) 0.057(6) -0.018(6) -0.030(6) -0.009(7)
C39 0.084(16) 0.076(16) 0.046(13) -0.020(12) -0.012(12) -0.016(13)
C40 0.090(8) 0.105(9) 0.057(6) -0.018(6) -0.030(6) -0.009(7)
C41 0.11(2) 0.10(2) 0.08(2) -0.030(18) -0.028(17) -0.037(18)
C42 0.115(11) 0.083(9) 0.091(11) 0.000(8) -0.054(9) -0.031(9)
C43 0.115(11) 0.083(9) 0.091(11) 0.000(8) -0.054(9) -0.031(9)
C44 0.115(11) 0.083(9) 0.091(11) 0.000(8) -0.054(9) -0.031(9)
C45 0.115(11) 0.083(9) 0.091(11) 0.000(8) -0.054(9) -0.031(9)
C46 0.071(5) 0.077(6) 0.052(5) -0.001(5) -0.005(4) -0.007(5)
C47 0.071(5) 0.077(6) 0.052(5) -0.001(5) -0.005(4) -0.007(5)
C48 0.071(5) 0.077(6) 0.052(5) -0.001(5) -0.005(4) -0.007(5)
C49 0.071(5) 0.077(6) 0.052(5) -0.001(5) -0.005(4) -0.007(5)
C50 0.071(5) 0.077(6) 0.052(5) -0.001(5) -0.005(4) -0.007(5)
C51 0.071(5) 0.077(6) 0.052(5) -0.001(5) -0.005(4) -0.007(5)
C52 0.071(5) 0.077(6) 0.052(5) -0.001(5) -0.005(4) -0.007(5)
C53 0.104(11) 0.104(11) 0.060(8) -0.013(8) -0.004(7) 0.003(9)
C54 0.104(11) 0.104(11) 0.060(8) -0.013(8) -0.004(7) 0.003(9)
C55 0.104(11) 0.104(11) 0.060(8) -0.013(8) -0.004(7) 0.003(9)
C56 0.104(11) 0.104(11) 0.060(8) -0.013(8) -0.004(7) 0.003(9)
C57 0.037(10) 0.055(12) 0.045(12) -0.009(9) -0.009(9) -0.010(9)
C58 0.049(13) 0.081(16) 0.060(14) -0.002(12) -0.025(11) -0.017(11)
C59 0.050(12) 0.044(12) 0.061(14) 0.000(10) -0.018(11) -0.015(10)
C60 0.035(10) 0.061(13) 0.069(15) -0.011(11) -0.012(11) -0.014(10)
C61 0.055(13) 0.074(15) 0.050(13) 0.003(11) -0.025(11) -0.019(11)
C62 0.038(11) 0.069(14) 0.052(13) -0.023(11) -0.008(10) -0.012(10)
C63 0.064(15) 0.085(17) 0.049(14) -0.006(12) -0.011(12) -0.021(12)
C64 0.049(13) 0.12(2) 0.036(13) 0.010(14) -0.022(10) -0.027(15)
C65 0.073(16) 0.10(2) 0.053(15) 0.010(14) 0.005(12) -0.013(14)
C66 0.13(2) 0.052(16) 0.065(16) 0.013(13) 0.023(16) -0.021(15)
C67 0.052(14) 0.067(17) 0.10(2) 0.002(15) -0.027(14) -0.016(13)
C68 0.035(10) 0.054(13) 0.047(12) -0.022(10) -0.016(9) -0.001(10)
C69 0.044(11) 0.071(15) 0.048(12) -0.014(10) -0.009(10) -0.019(11)
C70 0.057(13) 0.042(12) 0.072(16) -0.028(12) -0.009(12) -0.006(10)
C71 0.045(11) 0.055(13) 0.028(10) -0.008(9) -0.002(8) -0.008(10)
C72 0.062(14) 0.054(14) 0.053(13) -0.020(10) 0.001(11) 0.007(11)
C73 0.043(12) 0.107(19) 0.063(15) -0.019(15) -0.005(11) -0.022(13)
C74 0.036(12) 0.10(2) 0.074(17) -0.021(16) 0.000(11) -0.011(14)
C75 0.042(13) 0.13(2) 0.077(19) -0.013(16) -0.023(13) -0.022(14)
C76 0.071(12) 0.108(15) 0.072(12) -0.012(11) 0.013(9) -0.032(11)
C77 0.071(12) 0.108(15) 0.072(12) -0.012(11) 0.013(9) -0.032(11)
C78 0.045(14) 0.11(2) 0.09(2) -0.036(17) 0.001(14) -0.026(14)
C79 0.059(5) 0.093(8) 0.084(7) -0.014(5) -0.020(5) -0.006(5)
C80 0.059(5) 0.093(8) 0.084(7) -0.014(5) -0.020(5) -0.006(5)
C81 0.059(5) 0.093(8) 0.084(7) -0.014(5) -0.020(5) -0.006(5)
C82 0.059(5) 0.093(8) 0.084(7) -0.014(5) -0.020(5) -0.006(5)
C83 0.059(5) 0.093(8) 0.084(7) -0.014(5) -0.020(5) -0.006(5)
C84 0.059(5) 0.093(8) 0.084(7) -0.014(5) -0.020(5) -0.006(5)
C85 0.059(12) 0.074(14) 0.030(11) 0.004(10) -0.018(9) -0.019(11)
C86 0.073(14) 0.055(13) 0.041(12) 0.000(10) -0.012(10) -0.023(11)
C87 0.071(15) 0.066(16) 0.070(17) 0.028(12) -0.026(12) -0.020(12)
C88 0.19(4) 0.11(2) 0.058(18) 0.002(17) 0.01(2) -0.05(2)
C89 0.23(4) 0.14(3) 0.09(2) -0.01(2) -0.06(2) -0.11(3)
C90 0.11(2) 0.086(18) 0.068(16) -0.012(13) -0.036(15) -0.041(16)
C91 0.059(13) 0.036(11) 0.053(12) 0.008(9) -0.027(10) -0.005(10)
C92 0.055(13) 0.057(14) 0.067(14) 0.015(11) -0.011(11) -0.016(11)
C93 0.065(15) 0.09(2) 0.078(17) -0.009(14) -0.027(13) 0.026(14)
C94 0.11(2) 0.049(14) 0.077(17) -0.020(12) -0.031(16) -0.002(15)
C95 0.079(16) 0.075(17) 0.072(16) -0.021(13) -0.024(13) -0.035(14)
C96 0.061(13) 0.057(14) 0.041(12) -0.010(10) -0.023(10) 0.000(11)
C97 0.077(7) 0.073(7) 0.065(6) -0.002(5) -0.009(5) -0.019(5)
C98 0.077(7) 0.073(7) 0.065(6) -0.002(5) -0.009(5) -0.019(5)
C99 0.077(7) 0.073(7) 0.065(6) -0.002(5) -0.009(5) -0.019(5)
C100 0.077(7) 0.073(7) 0.065(6) -0.002(5) -0.009(5) -0.019(5)
C101 0.077(7) 0.073(7) 0.065(6) -0.002(5) -0.009(5) -0.019(5)
C102 0.077(7) 0.073(7) 0.065(6) -0.002(5) -0.009(5) -0.019(5)
C103 0.039(4) 0.064(6) 0.062(5) -0.006(4) -0.033(4) 0.012(4)
C104 0.039(4) 0.064(6) 0.062(5) -0.006(4) -0.033(4) 0.012(4)
C105 0.039(4) 0.064(6) 0.062(5) -0.006(4) -0.033(4) 0.012(4)
C106 0.039(4) 0.064(6) 0.062(5) -0.006(4) -0.033(4) 0.012(4)
C107 0.039(4) 0.064(6) 0.062(5) -0.006(4) -0.033(4) 0.012(4)
C108 0.039(4) 0.064(6) 0.062(5) -0.006(4) -0.033(4) 0.012(4)
C109 0.096(6) 0.109(7) 0.119(7) -0.023(6) -0.055(5) -0.008(6)
C110 0.096(6) 0.109(7) 0.119(7) -0.023(6) -0.055(5) -0.008(6)
C111 0.096(6) 0.109(7) 0.119(7) -0.023(6) -0.055(5) -0.008(6)
C112 0.096(6) 0.109(7) 0.119(7) -0.023(6) -0.055(5) -0.008(6)
C113 0.096(6) 0.109(7) 0.119(7) -0.023(6) -0.055(5) -0.008(6)
C114 0.096(6) 0.109(7) 0.119(7) -0.023(6) -0.055(5) -0.008(6)
C115 0.054(6) 0.079(7) 0.139(11) 0.014(7) -0.026(6) -0.024(5)
C116 0.054(6) 0.079(7) 0.139(11) 0.014(7) -0.026(6) -0.024(5)
C117 0.054(6) 0.079(7) 0.139(11) 0.014(7) -0.026(6) -0.024(5)
C118 0.054(6) 0.079(7) 0.139(11) 0.014(7) -0.026(6) -0.024(5)
C119 0.054(6) 0.079(7) 0.139(11) 0.014(7) -0.026(6) -0.024(5)
C120 0.054(6) 0.079(7) 0.139(11) 0.014(7) -0.026(6) -0.024(5)
C121 0.052(4) 0.098(5) 0.064(4) 0.016(4) -0.014(3) -0.018(4)
C122 0.052(4) 0.098(5) 0.064(4) 0.016(4) -0.014(3) -0.018(4)
C123 0.052(4) 0.098(5) 0.064(4) 0.016(4) -0.014(3) -0.018(4)
C124 0.052(4) 0.098(5) 0.064(4) 0.016(4) -0.014(3) -0.018(4)
C125 0.052(4) 0.098(5) 0.064(4) 0.016(4) -0.014(3) -0.018(4)
C126 0.052(4) 0.098(5) 0.064(4) 0.016(4) -0.014(3) -0.018(4)
C127 0.096(6) 0.109(7) 0.119(7) -0.023(6) -0.055(5) -0.008(6)
C128 0.096(6) 0.109(7) 0.119(7) -0.023(6) -0.055(5) -0.008(6)
C129 0.096(6) 0.109(7) 0.119(7) -0.023(6) -0.055(5) -0.008(6)
C130 0.096(6) 0.109(7) 0.119(7) -0.023(6) -0.055(5) -0.008(6)
C131 0.096(6) 0.109(7) 0.119(7) -0.023(6) -0.055(5) -0.008(6)
C132 0.096(6) 0.109(7) 0.119(7) -0.023(6) -0.055(5) -0.008(6)
C133 0.024(7) 0.089(11) 0.057(10) -0.017(8) -0.010(7) -0.013(7)
C134 0.063(13) 0.048(12) 0.043(12) 0.003(9) -0.020(10) -0.010(10)
C135 0.060(13) 0.058(13) 0.047(12) 0.014(10) -0.009(10) -0.032(11)
C136 0.024(7) 0.089(11) 0.057(10) -0.017(8) -0.010(7) -0.013(7)
C137 0.020(10) 0.108(18) 0.028(10) 0.003(11) -0.003(8) 0.009(10)
C138 0.029(10) 0.047(12) 0.051(12) -0.022(9) -0.011(8) 0.007(8)
C139 0.052(4) 0.098(5) 0.064(4) 0.016(4) -0.014(3) -0.018(4)
C140 0.052(4) 0.098(5) 0.064(4) 0.016(4) -0.014(3) -0.018(4)
C141 0.052(4) 0.098(5) 0.064(4) 0.016(4) -0.014(3) -0.018(4)
C142 0.052(4) 0.098(5) 0.064(4) 0.016(4) -0.014(3) -0.018(4)
C143 0.052(4) 0.098(5) 0.064(4) 0.016(4) -0.014(3) -0.018(4)
C144 0.052(4) 0.098(5) 0.064(4) 0.016(4) -0.014(3) -0.018(4)
C145 0.087(8) 0.084(7) 0.128(10) -0.010(7) -0.049(7) -0.022(6)
C146 0.087(8) 0.084(7) 0.128(10) -0.010(7) -0.049(7) -0.022(6)
C147 0.087(8) 0.084(7) 0.128(10) -0.010(7) -0.049(7) -0.022(6)
C148 0.087(8) 0.084(7) 0.128(10) -0.010(7) -0.049(7) -0.022(6)
C149 0.087(8) 0.084(7) 0.128(10) -0.010(7) -0.049(7) -0.022(6)
C150 0.087(8) 0.084(7) 0.128(10) -0.010(7) -0.049(7) -0.022(6)
C151 0.043(5) 0.155(10) 0.059(6) 0.000(6) -0.011(4) -0.034(6)
C152 0.043(5) 0.155(10) 0.059(6) 0.000(6) -0.011(4) -0.034(6)
C153 0.043(5) 0.155(10) 0.059(6) 0.000(6) -0.011(4) -0.034(6)
C154 0.043(5) 0.155(10) 0.059(6) 0.000(6) -0.011(4) -0.034(6)
C155 0.043(5) 0.155(10) 0.059(6) 0.000(6) -0.011(4) -0.034(6)
C156 0.043(5) 0.155(10) 0.059(6) 0.000(6) -0.011(4) -0.034(6)
C157 0.045(7) 0.078(9) 0.050(7) 0.002(6) -0.016(5) -0.024(6)
C158 0.041(11) 0.050(13) 0.049(12) 0.011(10) -0.015(9) 0.008(9)
C159 0.081(17) 0.054(15) 0.075(18) -0.003(14) 0.012(14) -0.014(13)
C160 0.065(15) 0.074(18) 0.075(17) -0.024(14) -0.005(13) -0.012(13)
C161 0.045(7) 0.078(9) 0.050(7) 0.002(6) -0.016(5) -0.024(6)
C162 0.045(7) 0.078(9) 0.050(7) 0.002(6) -0.016(5) -0.024(6)
C163 0.036(7) 0.065(10) 0.029(7) 0.008(7) -0.013(6) -0.016(7)
C164 0.066(14) 0.076(16) 0.038(12) 0.002(12) -0.010(10) -0.024(12)
C165 0.041(11) 0.059(14) 0.051(13) -0.011(11) 0.006(10) -0.006(10)
C166 0.036(7) 0.065(10) 0.029(7) 0.008(7) -0.013(6) -0.016(7)
C167 0.051(12) 0.038(12) 0.078(15) -0.007(11) -0.008(10) -0.031(10)
C168 0.051(12) 0.076(17) 0.069(15) -0.056(13) -0.009(11) -0.022(11)
N1 0.123(18) 0.092(17) 0.049(13) -0.036(12) -0.014(12) -0.010(14)
N2 0.166(14) 0.106(11) 0.103(11) -0.023(9) 0.042(10) 0.003(10)
N3 0.096(15) 0.110(17) 0.058(13) -0.023(11) -0.027(11) -0.037(13)
N4 0.088(8) 0.115(9) 0.061(6) -0.018(6) -0.001(6) 0.019(7)
N5 0.044(10) 0.107(16) 0.035(10) -0.020(10) 0.010(8) -0.009(10)
N6 0.045(11) 0.080(13) 0.062(13) -0.010(10) 0.014(9) -0.013(9)
O1 0.083(12) 0.102(14) 0.082(13) -0.018(10) -0.015(10) -0.022(11)
O2 0.078(11) 0.145(17) 0.064(11) -0.013(10) -0.031(9) -0.021(11)
O3 0.107(14) 0.122(16) 0.073(12) 0.006(11) -0.040(10) -0.055(13)
O4 0.16(2) 0.126(19) 0.117(18) -0.024(15) -0.035(15) -0.027(16)
O5 0.165(16) 0.150(15) 0.095(12) -0.040(11) 0.034(11) -0.020(13)
O6 0.165(16) 0.150(15) 0.095(12) -0.040(11) 0.034(11) -0.020(13)
O7 0.149(15) 0.164(17) 0.143(15) -0.016(13) 0.003(12) -0.011(13)
O8 0.149(15) 0.164(17) 0.143(15) -0.016(13) 0.003(12) -0.011(13)
O9 0.17(2) 0.120(16) 0.080(14) -0.020(12) -0.080(14) 0.001(14)
O10 0.148(17) 0.104(15) 0.070(11) -0.005(10) -0.067(12) -0.039(13)
O11 0.101(15) 0.137(18) 0.106(15) -0.012(13) -0.023(12) -0.038(13)
O12 0.13(2) 0.25(3) 0.110(18) -0.05(2) -0.008(15) -0.03(2)
O13 0.088(8) 0.115(9) 0.061(6) -0.018(6) -0.001(6) 0.019(7)
O14 0.088(8) 0.115(9) 0.061(6) -0.018(6) -0.001(6) 0.019(7)
O15 0.156(15) 0.116(12) 0.100(11) -0.022(9) -0.018(10) -0.009(11)
O16 0.156(15) 0.116(12) 0.100(11) -0.022(9) -0.018(10) -0.009(11)
O17 0.060(9) 0.125(14) 0.049(10) -0.007(9) -0.009(8) -0.027(9)
O18 0.041(8) 0.137(15) 0.053(9) -0.001(9) -0.010(7) -0.020(9)
O19 0.083(11) 0.062(11) 0.084(12) -0.011(9) -0.007(9) -0.023(9)
O20 0.096(14) 0.104(15) 0.103(15) -0.049(13) -0.004(11) -0.010(11)
O21 0.100(14) 0.090(13) 0.083(13) -0.015(10) 0.039(11) -0.023(11)
O22 0.047(9) 0.066(11) 0.114(14) -0.031(10) 0.020(9) -0.014(8)
O23 0.088(13) 0.125(16) 0.080(12) -0.010(11) -0.015(11) -0.016(11)
O24 0.126(17) 0.17(2) 0.059(12) -0.018(13) -0.024(11) -0.057(15)
P7 0.056(4) 0.116(6) 0.067(4) 0.008(4) -0.009(3) -0.020(4)
P8 0.079(5) 0.132(8) 0.164(10) 0.018(7) -0.045(6) -0.045(6)
F1 0.090(4) 0.139(6) 0.113(5) 0.016(4) -0.019(4) -0.028(4)
F2 0.090(4) 0.139(6) 0.113(5) 0.016(4) -0.019(4) -0.028(4)
F3 0.090(4) 0.139(6) 0.113(5) 0.016(4) -0.019(4) -0.028(4)
F4 0.090(4) 0.139(6) 0.113(5) 0.016(4) -0.019(4) -0.028(4)
F5 0.090(4) 0.139(6) 0.113(5) 0.016(4) -0.019(4) -0.028(4)
F6 0.090(4) 0.139(6) 0.113(5) 0.016(4) -0.019(4) -0.028(4)
F7 0.137(9) 0.180(12) 0.220(14) 0.017(10) -0.067(10) -0.057(9)
F8 0.137(9) 0.180(12) 0.220(14) 0.017(10) -0.067(10) -0.057(9)
F9A 0.137(9) 0.180(12) 0.220(14) 0.017(10) -0.067(10) -0.057(9)
F10A 0.137(9) 0.180(12) 0.220(14) 0.017(10) -0.067(10) -0.057(9)
F11A 0.137(9) 0.180(12) 0.220(14) 0.017(10) -0.067(10) -0.057(9)
F12A 0.137(9) 0.180(12) 0.220(14) 0.017(10) -0.067(10) -0.057(9)
F9B 0.137(9) 0.180(12) 0.220(14) 0.017(10) -0.067(10) -0.057(9)
F10B 0.137(9) 0.180(12) 0.220(14) 0.017(10) -0.067(10) -0.057(9)
F11B 0.137(9) 0.180(12) 0.220(14) 0.017(10) -0.067(10) -0.057(9)
F12B 0.137(9) 0.180(12) 0.220(14) 0.017(10) -0.067(10) -0.057(9)
C3 0.0335(4) 0.0649(5) 0.0468(5) -0.0087(4) -0.0092(3) -0.0127(4)

loop_
_atom_type_symbol
_atom_type_description
_atom_type_scat_dispersion_real
_atom_type_scat_dispersion_imag
_atom_type_scat_source
C C 0.0033 0.0016 'International Tables Vol C Tables 4.2.6.8 and 6.1.1.4'
Cu Cu 0.3201 1.2651 'International Tables Vol C Tables 4.2.6.8 and 6.1.1.4'
Au Au -2.0133 8.8022 'International Tables Vol C Tables 4.2.6.8 and 6.1.1.4'
P P 0.1023 0.0942 'International Tables Vol C Tables 4.2.6.8 and 6.1.1.4'
F F 0.0171 0.0103 'International Tables Vol C Tables 4.2.6.8 and 6.1.1.4'
O O 0.0106 0.0060 'International Tables Vol C Tables 4.2.6.8 and 6.1.1.4'
N N 0.0061 0.0033 'International Tables Vol C Tables 4.2.6.8 and 6.1.1.4'
H H 0.0000 0.0000 'International Tables Vol C Tables 4.2.6.8 and 6.1.1.4'

loop_
_geom_angle_atom_site_label_1
_geom_angle_atom_site_label_2
_geom_angle_atom_site_label_3
_geom_angle
C5 Cu1 C3 120.8(8)
C5 Cu1 C1 121.9(8)
C3 Cu1 C1 117.2(7)
C5 Cu1 C4 114.9(7)
C3 Cu1 C4 30.9(6)
C1 Cu1 C4 114.0(7)
C5 Cu1 C2 111.4(8)
C3 Cu1 C2 119.7(7)
C1 Cu1 C2 29.3(6)
C4 Cu1 C2 101.0(7)
C5 Cu1 Au5 48.9(5)
C3 Cu1 Au5 112.3(5)
C1 Cu1 Au5 108.3(5)
C4 Cu1 Au5 134.4(5)
C2 Cu1 Au5 124.5(5)
C5 Cu1 Au3 113.1(6)
C3 Cu1 Au3 44.4(5)
C1 Cu1 Au3 107.9(5)
C4 Cu1 Au3 75.4(5)
C2 Cu1 Au3 132.1(4)
Au5 Cu1 Au3 76.26(6)
C5 Cu1 Au1 114.7(6)
C3 Cu1 Au1 107.3(5)
C1 Cu1 Au1 44.1(5)
C4 Cu1 Au1 128.4(4)
C2 Cu1 Au1 73.0(4)
Au5 Cu1 Au1 74.34(6)
Au3 Cu1 Au1 73.23(6)
C11 Cu2 C7 124.7(8)
C11 Cu2 C9 120.0(7)
C7 Cu2 C9 115.1(7)
C11 Cu2 C10 114.3(7)
C7 Cu2 C10 110.0(7)
C9 Cu2 C10 31.4(6)
C11 Cu2 Au1 114.7(5)
C7 Cu2 Au1 47.9(5)
C9 Cu2 Au1 107.4(5)
C10 Cu2 Au1 128.9(5)
C11 Cu2 Au5 48.6(5)
C7 Cu2 Au5 116.7(5)
C9 Cu2 Au5 108.1(5)
C10 Cu2 Au5 130.2(4)
Au1 Cu2 Au5 76.74(6)
C11 Cu2 Au3 112.5(5)
C7 Cu2 Au3 109.7(5)
C9 Cu2 Au3 43.5(5)
C10 Cu2 Au3 74.9(4)
Au1 Cu2 Au3 74.14(6)
Au5 Cu2 Au3 73.90(6)
C1 Au1 C7 170.8(8)
C1 Au1 Cu2 138.1(5)
C7 Au1 Cu2 50.0(5)
C1 Au1 Au2 90.7(5)
C7 Au1 Au2 80.8(5)
Cu2 Au1 Au2 130.78(6)
C1 Au1 Cu1 47.4(5)
C7 Au1 Cu1 141.0(5)
Cu2 Au1 Cu1 90.99(7)
Au2 Au1 Cu1 138.14(5)
C1 Au1 Au5 89.7(5)
C7 Au1 Au5 96.0(5)
Cu2 Au1 Au5 51.78(5)
Au2 Au1 Au5 151.72(4)
Cu1 Au1 Au5 50.04(4)
P2 Au2 P1 169.70(18)
P2 Au2 Au1 94.77(13)
P1 Au2 Au1 95.53(13)
C3 Au3 C9 177.9(7)
C3 Au3 Cu1 46.7(5)
C9 Au3 Cu1 131.4(5)
C3 Au3 Au4 77.1(5)
C9 Au3 Au4 104.7(5)
Cu1 Au3 Au4 123.60(6)
C3 Au3 Cu2 132.9(5)
C9 Au3 Cu2 45.2(5)
Cu1 Au3 Cu2 86.22(7)
Au4 Au3 Cu2 149.92(5)
P4 Au4 P3 164.70(18)
P4 Au4 Au3 95.09(14)
P3 Au4 Au3 97.14(13)
C5 Au5 C11 167.5(7)
C5 Au5 Cu1 48.7(5)
C11 Au5 Cu1 143.8(5)
C5 Au5 Cu2 144.0(5)
C11 Au5 Cu2 48.5(5)
Cu1 Au5 Cu2 95.32(7)
C5 Au5 Au6 78.5(5)
C11 Au5 Au6 89.0(5)
Cu1 Au5 Au6 127.11(6)
Cu2 Au5 Au6 137.44(5)
C5 Au5 Au1 97.8(6)
C11 Au5 Au1 92.5(5)
Cu1 Au5 Au1 55.62(5)
Cu2 Au5 Au1 51.47(5)
Au6 Au5 Au1 149.15(4)
P5 Au6 P6 168.02(17)
P5 Au6 Au5 95.22(12)
P6 Au6 Au5 95.84(12)
C80 P1 C85 104.5(7)
C80 P1 C166 107.4(8)
C85 P1 C166 104.1(7)
C80 P1 Au2 111.3(6)
C85 P1 Au2 112.3(5)
C166 P1 Au2 116.4(5)
C98 P2 C91 107.2(7)
C98 P2 C103 103.4(8)
C91 P2 C103 106.0(8)
C98 P2 Au2 110.9(5)
C91 P2 Au2 111.6(5)
C103 P2 Au2 117.1(7)
C150 P3 C143 104.6(9)
C150 P3 C136 107.6(9)
C143 P3 C136 110.0(8)
C150 P3 Au4 117.7(6)
C143 P3 Au4 103.4(5)
C136 P3 Au4 113.0(7)
C163 P4 C152 105.2(9)
C163 P4 C157 106.3(9)
C152 P4 C157 105.9(8)
C163 P4 Au4 115.0(6)
C152 P4 Au4 111.7(5)
C157 P4 Au4 112.1(7)
C116 P5 C106 105.0(9)
C116 P5 C109 108.0(9)
C106 P5 C109 104.8(9)
C116 P5 Au6 108.0(6)
C106 P5 Au6 117.7(8)
C109 P5 Au6 112.7(7)
C133 P6 C128 103.5(10)
C133 P6 C121 103.7(8)
C128 P6 C121 106.9(8)
C133 P6 Au6 114.9(7)
C128 P6 Au6 113.4(7)
C121 P6 Au6 113.4(5)
C2 C1 Au1 170.1(17)
C2 C1 Cu1 90.2(14)
Au1 C1 Cu1 88.5(7)
C1 C2 C13 175(2)
C1 C2 Cu1 60.5(12)
C13 C2 Cu1 114.3(12)
C3 C4 C26 170(2)
C3 C4 Cu1 61.8(12)
C26 C4 Cu1 126.9(13)
C6 C5 Cu1 124.6(15)
C6 C5 Au5 152.5(16)
Cu1 C5 Au5 82.5(8)
C5 C6 C36 175(2)
C8 C7 Au1 166.5(17)
C8 C7 Cu2 111.4(14)
Au1 C7 Cu2 82.1(7)
C7 C8 C47 175(2)
C10 C9 Au3 172.6(15)
C10 C9 Cu2 81.3(12)
Au3 C9 Cu2 91.3(7)
C9 C10 C59 177(2)
C9 C10 Cu2 67.3(11)
C59 C10 Cu2 111.7(10)
C12 C11 Cu2 114.8(14)
C12 C11 Au5 162.0(16)
Cu2 C11 Au5 82.9(7)
C11 C12 C68 178(2)
C14 C13 C18 120.0
C14 C13 C2 123.0(12)
C18 C13 C2 116.2(12)
C15 C14 C13 120.0
C15 C14 H14 120.0
C13 C14 H14 120.0
C16 C15 C14 120.0
C16 C15 H15 120.0
C14 C15 H15 120.0
C15 C16 C17 120.0
C15 C16 C19 116.2(14)
C17 C16 C19 122.8(14)
C18 C17 C16 120.0
C18 C17 H17 120.0
C16 C17 H17 120.0
C17 C18 C13 120.0
C17 C18 H18 120.0
C13 C18 H18 120.0
O1 C19 O2 121(2)
O1 C19 C16 130(2)
O2 C19 C16 108(2)
O3 C20 N1 122(2)
O3 C20 C21 130(2)
N1 C20 C21 108(2)
C20 C21 C22 105.2(19)
C20 C21 H21A 110.7
C22 C21 H21A 110.7
C20 C21 H21B 110.7
C22 C21 H21B 110.7
H21A C21 H21B 108.8
C23 C22 C21 105(2)
C23 C22 H22A 110.8
C21 C22 H22A 110.8
C23 C22 H22B 110.8
C21 C22 H22B 110.8
H22A C22 H22B 108.8
O4 C23 N1 120(2)
O4 C23 C22 130(3)
N1 C23 C22 110(2)
C25 C24 C29 120.0
C25 C24 H24 120.0
C29 C24 H24 120.0
C26 C25 C24 120.0
C26 C25 H25 120.0
C24 C25 H25 120.0
C25 C26 C27 120.0
C25 C26 C4 121.2(13)
C27 C26 C4 118.8(13)
C28 C27 C26 120.0
C28 C27 H27 120.0
C26 C27 H27 120.0
C29 C28 C27 120.0
C29 C28 H28 120.0
C27 C28 H28 120.0
C28 C29 C24 120.0
C28 C29 C30 119.7(16)
C24 C29 C30 120.3(16)
O5 C30 O6 124(2)
O5 C30 C29 124(2)
O6 C30 C29 111(2)
O8 C31 C32 130(3)
O8 C31 N2 120(3)
C32 C31 N2 110(2)
C31 C32 C33 106(2)
C31 C32 H32A 110.5
C33 C32 H32A 110.5
C31 C32 H32B 110.5
C33 C32 H32B 110.5
H32A C32 H32B 108.7
C34 C33 C32 100(2)
C34 C33 H33A 111.8
C32 C33 H33A 111.8
C34 C33 H33B 111.8
C32 C33 H33B 111.8
H33A C33 H33B 109.6
O7 C34 N2 122(3)
O7 C34 C33 125(3)
N2 C34 C33 113(2)
C36 C35 C40 120.0
C36 C35 H35 120.0
C40 C35 H35 120.0
C37 C36 C35 120.0
C37 C36 C6 119.5(13)
C35 C36 C6 120.4(13)
C36 C37 C38 120.0
C36 C37 H37 120.0
C38 C37 H37 120.0
C39 C38 C37 120.0
C39 C38 H38 120.0
C37 C38 H38 120.0
C38 C39 C40 120.0
C38 C39 C41 120.1(17)
C40 C39 C41 119.8(17)
C39 C40 C35 120.0
C39 C40 H40 120.0
C35 C40 H40 120.0
O9 C41 O10 125(2)
O9 C41 C39 125(3)
O10 C41 C39 110(3)
O12 C42 N3 116(2)
O12 C42 C43 137(3)
N3 C42 C43 106(2)
C42 C43 C44 107(2)
C42 C43 H43A 110.3
C44 C43 H43A 110.3
C42 C43 H43B 110.3
C44 C43 H43B 110.3
H43A C43 H43B 108.5
C43 C44 C45 106(2)
C43 C44 H44A 110.5
C45 C44 H44A 110.5
C43 C44 H44B 110.5
C45 C44 H44B 110.5
H44A C44 H44B 108.6
O11 C45 N3 126(2)
O11 C45 C44 131(2)
N3 C45 C44 103.1(19)
C47 C46 C51 120.0
C47 C46 H46 120.0
C51 C46 H46 120.0
C48 C47 C46 120.0
C48 C47 C8 120.4(11)
C46 C47 C8 119.6(11)
C47 C48 C49 120.0
C47 C48 H48 120.0
C49 C48 H48 120.0
C50 C49 C48 120.0
C50 C49 H49 120.0
C48 C49 H49 120.0
C49 C50 C51 120.0
C49 C50 C52 123.0(13)
C51 C50 C52 116.7(13)
C50 C51 C46 120.0
C50 C51 H51 120.0
C46 C51 H51 120.0
O13 C52 O14 124(2)
O13 C52 C50 129(2)
O14 C52 C50 107.3(18)
O15 C53 N4 123(3)
O15 C53 C54 129(3)
N4 C53 C54 109(3)
C53 C54 C55 101(2)
C53 C54 H54A 111.5
C55 C54 H54A 111.5
C53 C54 H54B 111.5
C55 C54 H54B 111.5
H54A C54 H54B 109.3
C56 C55 C54 108(2)
C56 C55 H55A 110.1
C54 C55 H55A 110.1
C56 C55 H55B 110.1
C54 C55 H55B 110.1
H55A C55 H55B 108.4
O16 C56 N4 124(2)
O16 C56 C55 133(3)
N4 C56 C55 103(3)
C58 C57 C62 120.0
C58 C57 H57 120.0
C62 C57 H57 120.0
C57 C58 C59 120.0
C57 C58 H58 120.0
C59 C58 H58 120.0
C60 C59 C58 120.0
C60 C59 C10 119.7(10)
C58 C59 C10 119.3(10)
C59 C60 C61 120.0
C59 C60 H60 120.0
C61 C60 H60 120.0
C60 C61 C62 120.0
C60 C61 H61 120.0
C62 C61 H61 120.0
C61 C62 C57 120.0
C61 C62 C63 116.1(12)
C57 C62 C63 123.5(12)
O17 C63 O18 122(2)
O17 C63 C62 126.2(19)
O18 C63 C62 111.9(18)
O19 C64 N5 128(2)
O19 C64 C65 132(2)
N5 C64 C65 100(2)
C66 C65 C64 106.4(19)
C66 C65 H65A 110.5
C64 C65 H65A 110.5
C66 C65 H65B 110.5
C64 C65 H65B 110.5
H65A C65 H65B 108.6
C67 C66 C65 110(2)
C67 C66 H66 125.2
C65 C66 H66 125.2
O20 C67 N5 122(2)
O20 C67 C66 133(3)
N5 C67 C66 105(2)
C69 C68 C12 123.4(19)
C69 C68 C73 117.9(18)
C12 C68 C73 118.7(17)
C70 C69 C68 119(2)
C70 C69 H69 120.5
C68 C69 H69 120.5
C71 C70 C69 122.6(19)
C71 C70 H70 118.7
C69 C70 H70 118.7
C70 C71 C72 119.6(18)
C70 C71 C74 122(2)
C72 C71 C74 118(2)
C73 C72 C71 120(2)
C73 C72 H72 119.8
C71 C72 H72 119.8
C72 C73 C68 120(2)
C72 C73 H73 119.9
C68 C73 H73 119.9
O21 C74 O22 125(2)
O21 C74 C71 123(2)
O22 C74 C71 111(2)
O23 C75 N6 125(2)
O23 C75 C76 127(2)
N6 C75 C76 107(2)
C75 C76 C77 104.7(19)
C75 C76 H76A 110.8
C77 C76 H76A 110.8
C75 C76 H76B 110.8
C77 C76 H76B 110.8
H76A C76 H76B 108.9
C76 C77 C78 107(2)
C76 C77 H77A 110.4
C78 C77 H77A 110.4
C76 C77 H77B 110.4
C78 C77 H77B 110.4
H77A C77 H77B 108.6
O24 C78 N6 128(2)
O24 C78 C77 130(2)
N6 C78 C77 101(2)
C80 C79 C84 120.0
C80 C79 H79 120.0
C84 C79 H79 120.0
C81 C80 C79 120.0
C81 C80 P1 121.8(8)
C79 C80 P1 118.2(8)
C80 C81 C82 120.0
C80 C81 H81 120.0
C82 C81 H81 120.0
C81 C82 C83 120.0
C81 C82 H82 120.0
C83 C82 H82 120.0
C84 C83 C82 120.0
C84 C83 H83 120.0
C82 C83 H83 120.0
C83 C84 C79 120.0
C83 C84 H84 120.0
C79 C84 H84 120.0
C86 C85 C90 120.0
C86 C85 P1 116.8(8)
C90 C85 P1 123.1(8)
C85 C86 C87 120.0
C85 C86 H86 120.0
C87 C86 H86 120.0
C86 C87 C88 120.0
C86 C87 H87 120.0
C88 C87 H87 120.0
C89 C88 C87 120.0
C89 C88 H88 120.0
C87 C88 H88 120.0
C88 C89 C90 120.0
C88 C89 H89 120.0
C90 C89 H89 120.0
C89 C90 C85 120.0
C89 C90 H90 120.0
C85 C90 H90 120.0
C92 C91 C96 120.0
C92 C91 P2 117.2(8)
C96 C91 P2 122.8(8)
C93 C92 C91 120.0
C93 C92 H92 120.0
C91 C92 H92 120.0
C92 C93 C94 120.0
C92 C93 H93 120.0
C94 C93 H93 120.0
C95 C94 C93 120.0
C95 C94 H94 120.0
C93 C94 H94 120.0
C94 C95 C96 120.0
C94 C95 H95 120.0
C96 C95 H95 120.0
C95 C96 C91 120.0
C95 C96 H96 120.0
C91 C96 H96 120.0
C98 C97 C102 120.0
C98 C97 H97 120.0
C102 C97 H97 120.0
C99 C98 C97 120.0
C99 C98 P2 119.4(9)
C97 C98 P2 120.6(9)
C98 C99 C100 120.0
C98 C99 H99 120.0
C100 C99 H99 120.0
C101 C100 C99 120.0
C101 C100 H100 120.0
C99 C100 H100 120.0
C100 C101 C102 120.0
C100 C101 H101 120.0
C102 C101 H101 120.0
C101 C102 C97 120.0
C101 C102 H102 120.0
C97 C102 H102 120.0
C104 C103 C108 125.5(17)
C104 C103 P2 116.5(14)
C108 C103 P2 117.8(15)
C103 C104 C105 118.6(17)
C103 C104 H104 120.7
C105 C104 H104 120.7
C106 C105 C104 119.6(19)
C106 C105 H105 120.2
C104 C105 H105 120.2
C105 C106 C107 117.5(16)
C105 C106 P5 120.4(15)
C107 C106 P5 121.6(14)
C106 C107 C108 124.0(17)
C106 C107 H107 118.0
C108 C107 H107 118.0
C103 C108 C107 114.5(18)
C103 C108 H108 122.7
C107 C108 H108 122.7
C110 C109 C114 120.0
C110 C109 P5 122.0(11)
C114 C109 P5 118.0(11)
C111 C110 C109 120.0
C111 C110 H110 120.0
C109 C110 H110 120.0
C110 C111 C112 120.0
C110 C111 H111 120.0
C112 C111 H111 120.0
C113 C112 C111 120.0
C113 C112 H112 120.0
C111 C112 H112 120.0
C114 C113 C112 120.0
C114 C113 H113 120.0
C112 C113 H113 120.0
C113 C114 C109 120.0
C113 C114 H114 120.0
C109 C114 H114 120.0
C116 C115 C120 120.0
C116 C115 H115 120.0
C120 C115 H115 120.0
C115 C116 C117 120.0
C115 C116 P5 122.2(9)
C117 C116 P5 117.8(9)
C116 C117 C118 120.0
C116 C117 H117 120.0
C118 C117 H117 120.0
C117 C118 C119 120.0
C117 C118 H118 120.0
C119 C118 H118 120.0
C120 C119 C118 120.0
C120 C119 H119 120.0
C118 C119 H119 120.0
C119 C120 C115 120.0
C119 C120 H120 120.0
C115 C120 H120 120.0
C122 C121 C126 120.0
C122 C121 P6 123.8(8)
C126 C121 P6 116.1(8)
C123 C122 C121 120.0
C123 C122 H122 120.0
C121 C122 H122 120.0
C122 C123 C124 120.0
C122 C123 H123 120.0
C124 C123 H123 120.0
C123 C124 C125 120.0
C123 C124 H124 120.0
C125 C124 H124 120.0
C126 C125 C124 120.0
C126 C125 H125 120.0
C124 C125 H125 120.0
C125 C126 C121 120.0
C125 C126 H126 120.0
C121 C126 H126 120.0
C128 C127 C132 120.0
C128 C127 H127 120.0
C132 C127 H127 120.0
C127 C128 C129 120.0
C127 C128 P6 127.4(11)
C129 C128 P6 112.5(11)
C130 C129 C128 120.0
C130 C129 H129 120.0
C128 C129 H129 120.0
C129 C130 C131 120.0
C129 C130 H130 120.0
C131 C130 H130 120.0
C132 C131 C130 120.0
C132 C131 H131 120.0
C130 C131 H131 120.0
C131 C132 C127 120.0
C131 C132 H132 120.0
C127 C132 H132 120.0
C134 C133 C138 118.2(17)
C134 C133 P6 121.9(15)
C138 C133 P6 119.7(15)
C133 C134 C135 119.6(18)
C133 C134 H134 120.2
C135 C134 H134 120.2
C136 C135 C134 121.4(18)
C136 C135 H135 119.3
C134 C135 H135 119.3
C135 C136 C137 118.2(18)
C135 C136 P3 122.5(15)
C137 C136 P3 119.3(16)
C138 C137 C136 121.8(19)
C138 C137 H137 119.1
C136 C137 H137 119.1
C137 C138 C133 120.8(18)
C137 C138 H138 119.6
C133 C138 H138 119.6
C140 C139 C144 120.0
C140 C139 H139 120.0
C144 C139 H139 120.0
C141 C140 C139 120.0
C141 C140 H140 120.0
C139 C140 H140 120.0
C140 C141 C142 120.0
C140 C141 H141 120.0
C142 C141 H141 120.0
C143 C142 C141 120.0
C143 C142 H142 120.0
C141 C142 H142 120.0
C142 C143 C144 120.0
C142 C143 P3 119.4(9)
C144 C143 P3 120.0(9)
C143 C144 C139 120.0
C143 C144 H144 120.0
C139 C144 H144 120.0
C146 C145 C150 120.0
C146 C145 H145 120.0
C150 C145 H145 120.0
C145 C146 C147 120.0
C145 C146 H146 120.0
C147 C146 H146 120.0
C148 C147 C146 120.0
C148 C147 H147 120.0
C146 C147 H147 120.0
C149 C148 C147 120.0
C149 C148 H148 120.0
C147 C148 H148 120.0
C148 C149 C150 120.0
C148 C149 H149 120.0
C150 C149 H149 120.0
C149 C150 C145 120.0
C149 C150 P3 120.2(9)
C145 C150 P3 119.6(9)
C152 C151 C156 120.0
C152 C151 H151 120.0
C156 C151 H151 120.0
C153 C152 C151 120.0
C153 C152 P4 123.5(7)
C151 C152 P4 116.5(7)
C152 C153 C154 120.0
C152 C153 H153 120.0
C154 C153 H153 120.0
C155 C154 C153 120.0
C155 C154 H154 120.0
C153 C154 H154 120.0
C154 C155 C156 120.0
C154 C155 H155 120.0
C156 C155 H155 120.0
C155 C156 C151 120.0
C155 C156 H156 120.0
C151 C156 H156 120.0
C162 C157 C158 120(2)
C162 C157 P4 123.8(17)
C158 C157 P4 115.8(15)
C157 C158 C159 118.7(19)
C157 C158 H158 120.7
C159 C158 H158 120.7
C160 C159 C158 120(2)
C160 C159 H159 119.9
C158 C159 H159 119.9
C161 C160 C159 118(2)
C161 C160 H160 120.8
C159 C160 H160 120.8
C160 C161 C162 123(2)
C160 C161 H161 118.4
C162 C161 H161 118.4
C157 C162 C161 119(2)
C157 C162 H162 120.5
C161 C162 H162 120.5
C164 C163 C168 116.1(18)
C164 C163 P4 124.1(14)
C168 C163 P4 119.8(16)
C163 C164 C165 123.7(18)
C163 C164 H164 118.1
C165 C164 H164 118.1
C166 C165 C164 117.1(18)
C166 C165 H165 121.5
C164 C165 H165 121.5
C165 C166 C167 120.1(18)
C165 C166 P1 119.4(15)
C167 C166 P1 120.1(14)
C168 C167 C166 121.3(19)
C168 C167 H167 119.3
C166 C167 H167 119.3
C167 C168 C163 120.3(18)
C167 C168 H168 119.8
C163 C168 H168 119.8
C23 N1 C20 112.0(19)
C23 N1 O2 124.1(18)
C20 N1 O2 124(2)
C34 N2 C31 110(2)
C34 N2 O6 121(2)
C31 N2 O6 128(2)
C45 N3 C42 116.5(19)
C45 N3 O10 121.4(19)
C42 N3 O10 122.1(18)
C53 N4 C56 118(2)
C53 N4 O14 126(2)
C56 N4 O14 115(2)
C67 N5 O18 124.3(18)
C67 N5 C64 119(2)
O18 N5 C64 117(2)
C78 N6 C75 119.4(18)
C78 N6 O22 118.1(19)
C75 N6 O22 122.3(19)
N1 O2 C19 108.2(19)
C30 O6 N2 101(2)
C41 O10 N3 111.7(19)
C52 O14 N4 109.4(17)
C63 O18 N5 110.6(15)
C74 O22 N6 111.5(17)
F6 P7 F5 91.3(9)
F6 P7 F1 178.4(10)
F5 P7 F1 89.5(10)
F6 P7 F3 89.0(10)
F5 P7 F3 177.9(10)
F1 P7 F3 90.1(9)
F6 P7 F2 90.8(10)
F5 P7 F2 88.8(9)
F1 P7 F2 90.5(9)
F3 P7 F2 93.3(9)
F6 P7 F4 90.0(9)
F5 P7 F4 88.8(9)
F1 P7 F4 88.7(9)
F3 P7 F4 89.1(9)
F2 P7 F4 177.5(10)
F8 P8 F9B 93(2)
F8 P8 F7 178.2(16)
F9B P8 F7 86(2)
F8 P8 F10A 90(2)
F9B P8 F10A 48(2)
F7 P8 F10A 89.3(19)
F8 P8 F12A 92.3(19)
F9B P8 F12A 148(3)
F7 P8 F12A 88.7(19)
F10A P8 F12A 164(3)
F8 P8 F12B 89(2)
F9B P8 F12B 102(3)
F7 P8 F12B 90.5(19)
F10A P8 F12B 150(3)
F12A P8 F12B 46(2)
F8 P8 F11A 87.2(19)
F9B P8 F11A 42(2)
F7 P8 F11A 91.1(18)
F10A P8 F11A 89(3)
F12A P8 F11A 107(3)
F12B P8 F11A 61(3)
F8 P8 F9A 102.5(18)
F9B P8 F9A 126(3)
F7 P8 F9A 79.1(14)
F10A P8 F9A 80(3)
F12A P8 F9A 84(3)
F12B P8 F9A 129(3)
F11A P8 F9A 165(2)
F8 P8 F10B 86(2)
F9B P8 F10B 170(3)
F7 P8 F10B 95(2)
F10A P8 F10B 122(3)
F12A P8 F10B 42(2)
F12B P8 F10B 88(3)
F11A P8 F10B 148(3)
F9A P8 F10B 45(2)
F8 P8 F11B 85(2)
F9B P8 F11B 90(3)
F7 P8 F11B 96(2)
F10A P8 F11B 42(2)
F12A P8 F11B 122(3)
F12B P8 F11B 167(3)
F11A P8 F11B 130(3)
F9A P8 F11B 42(2)
F10B P8 F11B 80(3)
C4 C3 Au3 176.2(17)
C4 C3 Cu1 87.3(14)
Au3 C3 Cu1 88.9(7)

loop_
_geom_bond_atom_site_label_1
_geom_bond_atom_site_label_2
_geom_bond_distance
Cu1 C5 2.031(19)
Cu1 C3 2.085(19)
Cu1 C1 2.128(19)
Cu1 C4 2.363(19)
Cu1 C2 2.445(19)
Cu1 Au5 2.682(2)
Cu1 Au3 2.867(2)
Cu1 Au1 2.888(3)
Cu2 C11 2.053(17)
Cu2 C7 2.095(19)
Cu2 C9 2.113(17)
Cu2 C10 2.264(18)
Cu2 Au1 2.709(2)
Cu2 Au5 2.720(2)
Cu2 Au3 2.975(2)
Au1 C1 2.009(18)
Au1 C7 2.030(19)
Au1 Au2 2.8410(11)
Au1 Au5 3.3700(10)
Au2 P2 2.302(5)
Au2 P1 2.317(5)
Au3 C3 2.008(18)
Au3 C9 2.048(18)
Au3 Au4 2.9068(11)
Au4 P4 2.313(5)
Au4 P3 2.324(5)
Au5 C5 2.04(2)
Au5 C11 2.057(19)
Au5 Au6 2.8836(9)
Au6 P5 2.320(6)
Au6 P6 2.321(6)
P1 C80 1.799(11)
P1 C85 1.841(11)
P1 C166 1.869(19)
P2 C98 1.820(11)
P2 C91 1.841(10)
P2 C103 1.876(17)
P3 C150 1.796(13)
P3 C143 1.810(11)
P3 C136 1.850(19)
P4 C163 1.826(19)
P4 C152 1.834(10)
P4 C157 1.86(2)
P5 C116 1.812(12)
P5 C106 1.819(17)
P5 C109 1.850(14)
P6 C133 1.794(19)
P6 C128 1.814(14)
P6 C121 1.830(11)
C1 C2 1.20(2)
C2 C13 1.44(2)
C4 C3 1.22(2)
C4 C26 1.47(2)
C5 C6 1.20(3)
C6 C36 1.48(2)
C7 C8 1.21(2)
C8 C47 1.46(2)
C9 C10 1.19(2)
C10 C59 1.43(2)
C11 C12 1.19(2)
C12 C68 1.42(3)
C13 C14 1.3900
C13 C18 1.3900
C14 C15 1.3900
C14 H14 0.9300
C15 C16 1.3900
C15 H15 0.9300
C16 C17 1.3900
C16 C19 1.47(3)
C17 C18 1.3900
C17 H17 0.9300
C18 H18 0.9300
C19 O1 1.19(3)
C19 O2 1.44(3)
C20 O3 1.224(16)
C20 N1 1.404(17)
C20 C21 1.46(3)
C21 C22 1.57(4)
C21 H21A 0.9700
C21 H21B 0.9700
C22 C23 1.43(3)
C22 H22A 0.9700
C22 H22B 0.9700
C23 O4 1.234(17)
C23 N1 1.400(18)
C24 C25 1.3900
C24 C29 1.3900
C24 H24 0.9300
C25 C26 1.3900
C25 H25 0.9300
C26 C27 1.3900
C27 C28 1.3900
C27 H27 0.9300
C28 C29 1.3900
C28 H28 0.9300
C29 C30 1.47(3)
C30 O5 1.25(4)
C30 O6 1.40(3)
C31 O8 1.240(18)
C31 C32 1.39(4)
C31 N2 1.404(18)
C32 C33 1.65(4)
C32 H32A 0.9700
C32 H32B 0.9700
C33 C34 1.43(4)
C33 H33A 0.9700
C33 H33B 0.9700
C34 O7 1.250(18)
C34 N2 1.374(18)
C35 C36 1.3900
C35 C40 1.3900
C35 H35 0.9300
C36 C37 1.3900
C37 C38 1.3900
C37 H37 0.9300
C38 C39 1.3900
C38 H38 0.9300
C39 C40 1.3900
C39 C41 1.47(3)
C40 H40 0.9300
C41 O9 1.22(3)
C41 O10 1.38(3)
C42 O12 1.234(17)
C42 N3 1.400(17)
C42 C43 1.42(3)
C43 C44 1.51(4)
C43 H43A 0.9700
C43 H43B 0.9700
C44 C45 1.52(3)
C44 H44A 0.9700
C44 H44B 0.9700
C45 O11 1.241(17)
C45 N3 1.380(17)
C46 C47 1.3900
C46 C51 1.3900
C46 H46 0.9300
C47 C48 1.3900
C48 C49 1.3900
C48 H48 0.9300
C49 C50 1.3900
C49 H49 0.9300
C50 C51 1.3900
C50 C52 1.47(2)
C51 H51 0.9300
C52 O13 1.20(3)
C52 O14 1.37(3)
C53 O15 1.21(3)
C53 N4 1.37(4)
C53 C54 1.49(3)
C54 C55 1.65(4)
C54 H54A 0.9700
C54 H54B 0.9700
C55 C56 1.47(4)
C55 H55A 0.9700
C55 H55B 0.9700
C56 O16 1.34(4)
C56 N4 1.45(4)
C57 C58 1.3900
C57 C62 1.3900
C57 H57 0.9300
C58 C59 1.3900
C58 H58 0.9300
C59 C60 1.3900
C60 C61 1.3900
C60 H60 0.9300
C61 C62 1.3900
C61 H61 0.9300
C62 C63 1.47(2)
C63 O17 1.22(2)
C63 O18 1.39(3)
C64 O19 1.18(3)
C64 N5 1.44(3)
C64 C65 1.54(3)
C65 C66 1.53(3)
C65 H65A 0.9700
C65 H65B 0.9700
C66 C67 1.42(3)
C66 H66 0.9300
C67 O20 1.21(3)
C67 N5 1.40(3)
C68 C69 1.41(3)
C68 C73 1.44(3)
C69 C70 1.39(3)
C69 H69 0.9300
C70 C71 1.35(3)
C70 H70 0.9300
C71 C72 1.40(3)
C71 C74 1.50(3)
C72 C73 1.37(3)
C72 H72 0.9300
C73 H73 0.9300
C74 O21 1.24(3)
C74 O22 1.33(3)
C75 O23 1.21(3)
C75 N6 1.40(3)
C75 C76 1.49(3)
C76 C77 1.57(3)
C76 H76A 0.9700
C76 H76B 0.9700
C77 C78 1.60(3)
C77 H77A 0.9700
C77 H77B 0.9700
C78 O24 1.16(3)
C78 N6 1.39(3)
C79 C80 1.3900
C79 C84 1.3900
C79 H79 0.9300
C80 C81 1.3900
C81 C82 1.3900
C81 H81 0.9300
C82 C83 1.3900
C82 H82 0.9300
C83 C84 1.3900
C83 H83 0.9300
C84 H84 0.9300
C85 C86 1.3900
C85 C90 1.3900
C86 C87 1.3900
C86 H86 0.9300
C87 C88 1.3900
C87 H87 0.9300
C88 C89 1.3900
C88 H88 0.9300
C89 C90 1.3900
C89 H89 0.9300
C90 H90 0.9300
C91 C92 1.3900
C91 C96 1.3900
C92 C93 1.3900
C92 H92 0.9300
C93 C94 1.3900
C93 H93 0.9300
C94 C95 1.3900
C94 H94 0.9300
C95 C96 1.3900
C95 H95 0.9300
C96 H96 0.9300
C97 C98 1.3900
C97 C102 1.3900
C97 H97 0.9300
C98 C99 1.3900
C99 C100 1.3900
C99 H99 0.9300
C100 C101 1.3900
C100 H100 0.9300
C101 C102 1.3900
C101 H101 0.9300
C102 H102 0.9300
C103 C104 1.34(3)
C103 C108 1.35(3)
C104 C105 1.45(2)
C104 H104 0.9300
C105 C106 1.37(3)
C105 H105 0.9300
C106 C107 1.39(3)
C107 C108 1.43(2)
C107 H107 0.9300
C108 H108 0.9300
C109 C110 1.3900
C109 C114 1.3900
C110 C111 1.3900
C110 H110 0.9300
C111 C112 1.3900
C111 H111 0.9300
C112 C113 1.3900
C112 H112 0.9300
C113 C114 1.3900
C113 H113 0.9300
C114 H114 0.9300
C115 C116 1.3900
C115 C120 1.3900
C115 H115 0.9300
C116 C117 1.3900
C117 C118 1.3900
C117 H117 0.9300
C118 C119 1.3900
C118 H118 0.9300
C119 C120 1.3900
C119 H119 0.9300
C120 H120 0.9300
C121 C122 1.3900
C121 C126 1.3900
C122 C123 1.3900
C122 H122 0.9300
C123 C124 1.3900
C123 H123 0.9300
C124 C125 1.3900
C124 H124 0.9300
C125 C126 1.3900
C125 H125 0.9300
C126 H126 0.9300
C127 C128 1.3900
C127 C132 1.3900
C127 H127 0.9300
C128 C129 1.3900
C129 C130 1.3900
C129 H129 0.9300
C130 C131 1.3900
C130 H130 0.9300
C131 C132 1.3900
C131 H131 0.9300
C132 H132 0.9300
C133 C134 1.36(3)
C133 C138 1.43(3)
C134 C135 1.42(3)
C134 H134 0.9300
C135 C136 1.37(3)
C135 H135 0.9300
C136 C137 1.39(3)
C137 C138 1.34(3)
C137 H137 0.9300
C138 H138 0.9300
C139 C140 1.3900
C139 C144 1.3900
C139 H139 0.9300
C140 C141 1.3900
C140 H140 0.9300
C141 C142 1.3900
C141 H141 0.9300
C142 C143 1.3900
C142 H142 0.9300
C143 C144 1.3900
C144 H144 0.9300
C145 C146 1.3900
C145 C150 1.3900
C145 H145 0.9300
C146 C147 1.3900
C146 H146 0.9300
C147 C148 1.3900
C147 H147 0.9300
C148 C149 1.3900
C148 H148 0.9300
C149 C150 1.3900
C149 H149 0.9300
C151 C152 1.3900
C151 C156 1.3900
C151 H151 0.9300
C152 C153 1.3900
C153 C154 1.3900
C153 H153 0.9300
C154 C155 1.3900
C154 H154 0.9300
C155 C156 1.3900
C155 H155 0.9300
C156 H156 0.9300
C157 C162 1.35(3)
C157 C158 1.38(3)
C158 C159 1.40(3)
C158 H158 0.9300
C159 C160 1.38(3)
C159 H159 0.9300
C160 C161 1.33(3)
C160 H160 0.9300
C161 C162 1.38(3)
C161 H161 0.9300
C162 H162 0.9300
C163 C164 1.33(3)
C163 C168 1.43(3)
C164 C165 1.41(3)
C164 H164 0.9300
C165 C166 1.34(2)
C165 H165 0.9300
C166 C167 1.38(3)
C167 C168 1.31(3)
C167 H167 0.9300
C168 H168 0.9300
N1 O2 1.41(2)
N2 O6 1.439(16)
N3 O10 1.44(2)
N4 O14 1.47(2)
N5 O18 1.42(2)
N6 O22 1.41(2)
P7 F6 1.564(19)
P7 F5 1.565(18)
P7 F1 1.576(19)
P7 F3 1.590(18)
P7 F2 1.590(18)
P7 F4 1.624(18)
P8 F8 1.49(2)
P8 F9B 1.55(6)
P8 F7 1.58(2)
P8 F10A 1.58(5)
P8 F12A 1.61(5)
P8 F12B 1.64(5)
P8 F11A 1.67(5)
P8 F9A 1.67(4)
P8 F10B 1.70(6)
P8 F11B 1.73(6)

loop_
_platon_squeeze_void_nr
_platon_squeeze_void_average_x
_platon_squeeze_void_average_y
_platon_squeeze_void_average_z
_platon_squeeze_void_volume
_platon_squeeze_void_count_electrons
_platon_squeeze_void_content
1 0.000 0.500 0.500 467 86 ' '
2 0.000 0.500 1.000 1665 499 ' '
